data_2103655
loop_
_publ_author_name
'van Langevelde, Arjen'
'Peschar, Ren\'e'
'Schenk, Henk'

_publ_section_title
;
 Structure of \b-trimyristin and \b-tristearin from high-resolution
 X-ray powder diffraction data
;
_journal_issue 3
_journal_name_full 'Acta Crystallographica Section B'
_journal_page_first 372
_journal_page_last 377
_journal_paper_doi 10.1107/S0108768100019121
_journal_volume 57
_journal_year 2001
_chemical_formula_sum 'C45 H86 O6'
_chemical_formula_weight 723.18
_chemical_name_common '\b-trimyristin (MMM)'
_chemical_name_systematic
;
 \b-1,2,3-tri-tetradecanoyl-glycerol
;
_space_group_IT_number 2
_symmetry_cell_setting triclinic
_symmetry_space_group_name_Hall '-P 1'
_symmetry_space_group_name_H-M 'P -1'
_cell_angle_alpha 73.388(4)
_cell_angle_beta 100.408(5)
_cell_angle_gamma 118.274(4)
_cell_formula_units_Z 2
_cell_length_a 12.0626(6)
_cell_length_b 41.7140(10)
_cell_length_c 5.4588(3)
_cell_measurement_temperature 293
_cell_volume 2314.7(2)
_computing_cell_refinement UnitCell
_computing_data_reduction MRIA
_computing_molecular_graphics PLATON
_computing_structure_refinement MRIA
_computing_structure_solution MRIA
_diffrn_ambient_temperature 293
_diffrn_measurement_device_type 'ESRF BM16'
_diffrn_radiation_type synchrotron
_diffrn_radiation_wavelength .699716
_exptl_absorpt_coefficient_mu .05
_exptl_absorpt_correction_type none
_refine_ls_extinction_method None
_refine_ls_goodness_of_fit_all 3.9
_refine_ls_hydrogen_treatment noref
_refine_ls_number_parameters 731
_refine_ls_number_restraints 251
_refine_ls_structure_factor_coef Inet
_cod_data_source_file na0112.cif
_cod_data_source_block MMM
_cod_depositor_comments
;
The following automatic conversions were performed:
'_exptl_absorpt_correction_type' value 'None' changed to 'none' according
to '/home/saulius/struct/CIF-dictionaries/cif_core.dic' dictionary named
'cif_core.dic' version 2.4.1 from 2010-06-29.

Automatic conversion script
Id: cif_fix_enum 1527 2010-12-29 10:47:43Z saulius 

The following automatic conversions were performed:

'_exptl_absorpt_correction_type' value 'None' changed to 'none'
according to /home/saulius/struct/CIF-dictionaries/cif_core.dic
dictionary named 'cif_core.dic' version 2.4.1 from 2010-06-29.

Automatic conversion script
Id: cif_fix_values 1715 2011-07-08 13:25:40Z adriana 
;
_cod_original_sg_symbol_Hall -p_1
_cod_original_sg_symbol_H-M P_-1
_cod_database_code 2103655

loop_
_symmetry_equiv_pos_as_xyz
+x,+y,+z
-x,-y,-z

loop_
_atom_site_label
_atom_site_fract_x
_atom_site_fract_y
_atom_site_fract_z
_atom_site_U_iso_or_equiv
_atom_site_adp_type
_atom_site_occupancy
C1 .37100 .48000 -.27600 .05700 Uiso 1.00000
C2 .33200 .50700 -.44900 .05700 Uiso 1.00000
C3 .19200 .49000 -.52800 .05700 Uiso 1.00000
O1a .34200 .45100 -.40800 .04800 Uiso 1.00000
C1a .32000 .41600 -.27300 .05700 Uiso 1.00000
O2a .32300 .41000 -.03400 .04800 Uiso 1.00000
C2a .27800 .38800 -.42100 .05700 Uiso 1.00000
C3a .30000 .35400 -.27800 .05700 Uiso 1.00000
C4a .25800 .32600 -.43900 .05700 Uiso 1.00000
C5a .28900 .29400 -.31000 .05700 Uiso 1.00000
C6a .24300 .26400 -.46200 .05700 Uiso 1.00000
C7a .27800 .23200 -.32800 .05700 Uiso 1.00000
C8a .23200 .20200 -.47800 .05700 Uiso 1.00000
C9a .26900 .16900 -.33400 .05700 Uiso 1.00000
C10a .22100 .14000 -.49200 .05700 Uiso 1.00000
C11a .26100 .10900 -.35500 .05700 Uiso 1.00000
C12a .20700 .07700 -.51000 .05700 Uiso 1.00000
C13a .24700 .04700 -.37700 .05700 Uiso 1.00000
C14a .19100 .01500 -.53200 .05700 Uiso 1.00000
O1b .34700 .53200 -.29600 .04800 Uiso 1.00000
C1b .36600 .56600 -.42300 .05700 Uiso 1.00000
O2b .37200 .57700 -.66200 .04800 Uiso 1.00000
C2b .38300 .59100 -.26000 .05700 Uiso 1.00000
C3b .36600 .62600 -.40200 .05700 Uiso 1.00000
C4b .40000 .65300 -.23700 .05700 Uiso 1.00000
C5b .36900 .68600 -.37000 .05700 Uiso 1.00000
C6b .41100 .71600 -.21700 .05700 Uiso 1.00000
C7b .37600 .74700 -.34500 .05700 Uiso 1.00000
C8b .42800 .77800 -.19600 .05700 Uiso 1.00000
C9b .39200 .81000 -.33600 .05700 Uiso 1.00000
C10b .43200 .83800 -.16900 .05700 Uiso 1.00000
C11b .40100 .87100 -.32700 .05700 Uiso 1.00000
C12b .45300 .90300 -.17000 .05700 Uiso 1.00000
C13b .41300 .93300 -.31500 .05700 Uiso 1.00000
C14b .47100 .96600 -.17100 .05700 Uiso 1.00000
O1c .11800 .46500 -.30700 .04800 Uiso 1.00000
C1c -.00500 .45000 -.32300 .05700 Uiso 1.00000
O2c -.06300 .45500 -.53800 .04800 Uiso 1.00000
C2c -.07500 .42700 -.08000 .05700 Uiso 1.00000
C3c -.02400 .39700 .06400 .05700 Uiso 1.00000
C4c -.05700 .36900 -.09700 .05700 Uiso 1.00000
C5c -.02300 .33800 .04100 .05700 Uiso 1.00000
C6c -.07000 .30700 -.10700 .05700 Uiso 1.00000
C7c -.03800 .27500 .02700 .05700 Uiso 1.00000
C8c -.08500 .24400 -.11600 .05700 Uiso 1.00000
C9c -.04800 .21300 .01300 .05700 Uiso 1.00000
C10c -.10500 .18100 -.13400 .05700 Uiso 1.00000
C11c -.06000 .15100 .00200 .05700 Uiso 1.00000
C12c -.11400 .12000 -.14900 .05700 Uiso 1.00000
C13c -.07100 .08900 -.01700 .05700 Uiso 1.00000
C14c -.11500 .05800 -.16100 .05700 Uiso 1.00000
H1 .45896 .49186 -.23415 .05000 Uiso 1.00000
H2 .32630 .46943 -.12381 .05000 Uiso 1.00000
H3 .38220 .52001 -.59382 .05000 Uiso 1.00000
H4 .16759 .50948 -.59898 .05000 Uiso 1.00000
H5 .17677 .47626 -.65258 .05000 Uiso 1.00000
H6 .19031 .37973 -.46317 .05000 Uiso 1.00000
H7 .32250 .39919 -.57369 .05000 Uiso 1.00000
H8 .38740 .36216 -.23265 .05000 Uiso 1.00000
H9 .25399 .34232 -.12722 .05000 Uiso 1.00000
H10 .16934 .31634 -.47219 .05000 Uiso 1.00000
H11 .29875 .33829 -.59615 .05000 Uiso 1.00000
H12 .37798 .30375 -.28337 .05000 Uiso 1.00000
H13 .25128 .28259 -.14941 .05000 Uiso 1.00000
H14 .15383 .25381 -.48603 .05000 Uiso 1.00000
H15 .27951 .27537 -.62384 .05000 Uiso 1.00000
H16 .36718 .24220 -.30456 .05000 Uiso 1.00000
H17 .24176 .22071 -.16588 .05000 Uiso 1.00000
H18 .14283 .19177 -.50219 .05000 Uiso 1.00000
H19 .26854 .21315 -.63983 .05000 Uiso 1.00000
H20 .35811 .17897 -.30973 .05000 Uiso 1.00000
H21 .23234 .15757 -.17232 .05000 Uiso 1.00000
H22 .13166 .12941 -.51181 .05000 Uiso 1.00000
H23 .25561 .15153 -.65565 .05000 Uiso 1.00000
H24 .35042 .11958 -.34161 .05000 Uiso 1.00000
H25 .22940 .09835 -.18851 .05000 Uiso 1.00000
H26 .11755 .06627 -.52228 .05000 Uiso 1.00000
H27 .23809 .08766 -.67693 .05000 Uiso 1.00000
H28 .33642 .05761 -.36660 .05000 Uiso 1.00000
H29 .21678 .03648 -.20934 .05000 Uiso 1.00000
H30 .10157 .00432 -.54242 .05000 Uiso 1.00000
H31 .22121 .02544 -.69968 .05000 Uiso 1.00000
H32 .21684 -.00384 -.44632 .05000 Uiso 1.00000
H33 .32322 .57711 -.13147 .05000 Uiso 1.00000
H34 .46579 .59888 -.18187 .05000 Uiso 1.00000
H35 .41817 .63841 -.54393 .05000 Uiso 1.00000
H36 .28027 .61841 -.46153 .05000 Uiso 1.00000
H37 .35463 .63987 -.08568 .05000 Uiso 1.00000
H38 .48790 .66272 -.19316 .05000 Uiso 1.00000
H39 .40922 .69774 -.52787 .05000 Uiso 1.00000
H40 .28025 .67619 -.40224 .05000 Uiso 1.00000
H41 .37322 .70420 -.05653 .05000 Uiso 1.00000
H42 .50012 .72655 -.19012 .05000 Uiso 1.00000
H43 .40856 .75777 -.51063 .05000 Uiso 1.00000
H44 .28669 .73686 -.36038 .05000 Uiso 1.00000
H45 .39436 .76746 -.03137 .05000 Uiso 1.00000
H46 .51725 .78801 -.17808 .05000 Uiso 1.00000
H47 .43334 .82250 -.49241 .05000 Uiso 1.00000
H48 .30334 .79976 -.37078 .05000 Uiso 1.00000
H49 .38687 .82611 -.01705 .05000 Uiso 1.00000
H50 .51988 .84736 -.12552 .05000 Uiso 1.00000
H51 .43997 .88120 -.48604 .05000 Uiso 1.00000
H52 .31231 .86181 -.35716 .05000 Uiso 1.00000
H53 .41917 .89245 -.00554 .05000 Uiso 1.00000
H54 .54238 .91366 -.15161 .05000 Uiso 1.00000
H55 .44245 .94242 -.48315 .05000 Uiso 1.00000
H56 .32364 .92262 -.32426 .05000 Uiso 1.00000
H57 .44155 .95659 -.00285 .05000 Uiso 1.00000
H58 .56036 .97639 -.16174 .05000 Uiso 1.00000
H59 .44588 .98481 -.26204 .05000 Uiso 1.00000
H60 -.06091 .44297 .02813 .05000 Uiso 1.00000
H61 -.16271 .41444 -.12205 .05000 Uiso 1.00000
H62 .06496 .40954 .09150 .05000 Uiso 1.00000
H63 -.06163 .38411 .22412 .05000 Uiso 1.00000
H64 -.14511 .35853 -.13906 .05000 Uiso 1.00000
H65 -.01255 .38173 -.24965 .05000 Uiso 1.00000
H66 .06615 .34817 .06532 .05000 Uiso 1.00000
H67 -.05953 .32721 .20282 .05000 Uiso 1.00000
H68 -.15907 .29711 -.13203 .05000 Uiso 1.00000
H69 -.03310 .31795 -.26846 .05000 Uiso 1.00000
H70 .05112 .28492 .05054 .05000 Uiso 1.00000
H71 -.07419 .26426 .18917 .05000 Uiso 1.00000
H72 -.17441 .23331 -.13295 .05000 Uiso 1.00000
H73 -.05177 .25489 -.28102 .05000 Uiso 1.00000
H74 .04129 .22318 .02129 .05000 Uiso 1.00000
H75 -.07724 .20276 .18147 .05000 Uiso 1.00000
H76 -.19440 .16994 -.13728 .05000 Uiso 1.00000
H77 -.07814 .19108 -.30433 .05000 Uiso 1.00000
H78 .02948 .16215 .00924 .05000 Uiso 1.00000
H79 -.08875 .14041 .17085 .05000 Uiso 1.00000
H80 -.20345 .10910 -.15669 .05000 Uiso 1.00000
H81 -.08499 .13076 -.31762 .05000 Uiso 1.00000
H82 .01851 .10051 -.00164 .05000 Uiso 1.00000
H83 -.10346 .07781 .14867 .05000 Uiso 1.00000
H84 -.20450 .04592 -.17640 .05000 Uiso 1.00000
H85 -.08253 .06861 -.32672 .05000 Uiso 1.00000
H86 -.08523 .04026 -.06909 .05000 Uiso 1.00000

loop_
_atom_type_symbol
_atom_type_scat_dispersion_real
_atom_type_scat_dispersion_imag
_atom_type_scat_source
C .002 .002 'Int Tables Vol IV Tables 2.2B and 2.3.1'
O .008 .006 'Int Tables Vol IV Tables 2.2B and 2.3.1'
H 0 0 'Int Tables Vol IV Tables 2.2B and 2.3.1'

loop_
_geom_angle_atom_site_label_1
_geom_angle_atom_site_label_2
_geom_angle_atom_site_label_3
_geom_angle_site_symmetry_1
_geom_angle_site_symmetry_2
_geom_angle_site_symmetry_3
_geom_angle
H1 C1 H2 '1 556' '1 556' '1 556' 109.470(4)
H1 C1 O1a '1 556' '1 556' '1 556' 110.011(2)
H1 C1 C2 '1 556' '1 556' '1 556' 110.033(3)
H2 C1 O1a '1 556' '1 556' '1 556' 110.018(3)
H2 C1 C2 '1 556' '1 556' '1 556' 110.025(4)
O1a C1 C2 '1 556' '1 556' '1 556' 107.259(3)
H3 C2 O1b '1 556' '1 556' '1 556' 111.489(3)
H3 C2 C1 '1 556' '1 556' '1 556' 111.473(3)
H3 C2 C3 '1 556' '1 556' '1 556' 111.482(3)
O1b C2 C1 '1 556' '1 556' '1 556' 104.504(4)
O1b C2 C3 '1 556' '1 556' '1 556' 104.218(2)
C1 C2 C3 '1 556' '1 556' '1 556' 113.237(3)
H5 C3 H4 '1 556' '1 556' '1 556' 109.479(4)
H5 C3 O1c '1 556' '1 556' '1 556' 109.225(3)
H5 C3 C2 '1 556' '1 556' '1 556' 109.239(3)
H4 C3 O1c '1 556' '1 556' '1 556' 109.228(4)
H4 C3 C2 '1 556' '1 556' '1 556' 109.221(2)
O1c C3 C2 '1 556' '1 556' '1 556' 110.432(4)
C1a O1a C1 '1 556' '1 556' '1 556' 120.277(4)
O2a C1a O1a '1 556' '1 556' '1 556' 117.026(3)
O2a C1a C2a '1 556' '1 556' '1 556' 126.180(4)
O1a C1a C2a '1 556' '1 556' '1 556' 116.189(3)
H7 C2a H6 '1 556' '1 556' '1 556' 109.467(4)
H7 C2a C1a '1 556' '1 556' '1 556' 108.517(4)
H7 C2a C3a '1 556' '1 556' '1 556' 108.532(4)
H6 C2a C1a '1 556' '1 556' '1 556' 108.5251(18)
H6 C2a C3a '1 556' '1 556' '1 556' 108.529(2)
C1a C2a C3a '1 556' '1 556' '1 556' 113.225(3)
H8 C3a H9 '1 556' '1 556' '1 556' 109.468(4)
H8 C3a C4a '1 556' '1 556' '1 556' 108.9062(18)
H8 C3a C2a '1 556' '1 556' '1 556' 108.894(2)
H9 C3a C4a '1 556' '1 556' '1 556' 108.909(4)
H9 C3a C2a '1 556' '1 556' '1 556' 108.889(4)
C4a C3a C2a '1 556' '1 556' '1 556' 111.749(3)
H10 C4a H11 '1 556' '1 556' '1 556' 109.463(3)
H10 C4a C5a '1 556' '1 556' '1 556' 108.725(3)
H10 C4a C3a '1 556' '1 556' '1 556' 108.735(2)
H11 C4a C5a '1 556' '1 556' '1 556' 108.745(4)
H11 C4a C3a '1 556' '1 556' '1 556' 108.720(4)
C5a C4a C3a '1 556' '1 556' '1 556' 112.419(3)
H13 C5a H12 '1 556' '1 556' '1 556' 109.469(3)
H13 C5a C4a '1 556' '1 556' '1 556' 108.260(3)
H13 C5a C6a '1 556' '1 556' '1 556' 108.294(4)
H12 C5a C4a '1 556' '1 556' '1 556' 108.270(2)
H12 C5a C6a '1 556' '1 556' '1 556' 108.2827(17)
C4a C5a C6a '1 556' '1 556' '1 556' 114.201(3)
H14 C6a H15 '1 556' '1 556' '1 556' 109.467(3)
H14 C6a C5a '1 556' '1 556' '1 556' 108.5664(17)
H14 C6a C7a '1 556' '1 556' '1 556' 108.554(3)
H15 C6a C5a '1 556' '1 556' '1 556' 108.570(3)
H15 C6a C7a '1 556' '1 556' '1 556' 108.544(4)
C5a C6a C7a '1 556' '1 556' '1 556' 113.096(3)
H16 C7a H17 '1 556' '1 556' '1 556' 109.466(4)
H16 C7a C8a '1 556' '1 556' '1 556' 108.5059(17)
H16 C7a C6a '1 556' '1 556' '1 556' 108.508(2)
H17 C7a C8a '1 556' '1 556' '1 556' 108.497(4)
H17 C7a C6a '1 556' '1 556' '1 556' 108.514(4)
C8a C7a C6a '1 556' '1 556' '1 556' 113.304(3)
H19 C8a H18 '1 556' '1 556' '1 556' 109.464(3)
H19 C8a C7a '1 556' '1 556' '1 556' 108.763(3)
H19 C8a C9a '1 556' '1 556' '1 556' 108.764(3)
H18 C8a C7a '1 556' '1 556' '1 556' 108.7537(18)
H18 C8a C9a '1 556' '1 556' '1 556' 108.770(3)
C7a C8a C9a '1 556' '1 556' '1 556' 112.294(3)
H20 C9a H21 '1 556' '1 556' '1 556' 109.466(3)
H20 C9a C10a '1 556' '1 556' '1 556' 109.3477(17)
H20 C9a C8a '1 556' '1 556' '1 556' 109.338(3)
H21 C9a C10a '1 556' '1 556' '1 556' 109.351(4)
H21 C9a C8a '1 556' '1 556' '1 556' 109.340(4)
C10a C9a C8a '1 556' '1 556' '1 556' 109.985(3)
H22 C10a H23 '1 556' '1 556' '1 556' 109.461(3)
H22 C10a C9a '1 556' '1 556' '1 556' 109.4840(18)
H22 C10a C11a '1 556' '1 556' '1 556' 109.495(3)
H23 C10a C9a '1 556' '1 556' '1 556' 109.489(4)
H23 C10a C11a '1 556' '1 556' '1 556' 109.489(3)
C9a C10a C11a '1 556' '1 556' '1 556' 109.409(3)
H24 C11a H25 '1 556' '1 556' '1 556' 109.468(3)
H24 C11a C10a '1 556' '1 556' '1 556' 109.125(3)
H24 C11a C12a '1 556' '1 556' '1 556' 109.131(2)
H25 C11a C10a '1 556' '1 556' '1 556' 109.134(4)
H25 C11a C12a '1 556' '1 556' '1 556' 109.122(3)
C10a C11a C12a '1 556' '1 556' '1 556' 110.843(3)
H26 C12a H27 '1 556' '1 556' '1 556' 109.470(4)
H26 C12a C13a '1 556' '1 556' '1 556' 109.152(2)
H26 C12a C11a '1 556' '1 556' '1 556' 109.1823(17)
H27 C12a C13a '1 556' '1 556' '1 556' 109.152(4)
H27 C12a C11a '1 556' '1 556' '1 556' 109.179(3)
C13a C12a C11a '1 556' '1 556' '1 556' 110.689(3)
H29 C13a H28 '1 556' '1 556' '1 556' 109.467(3)
H29 C13a C12a '1 556' '1 556' '1 556' 109.295(4)
H29 C13a C14a '1 556' '1 556' '1 556' 109.319(4)
H28 C13a C12a '1 556' '1 556' '1 556' 109.290(3)
H28 C13a C14a '1 556' '1 556' '1 556' 109.323(2)
C12a C13a C14a '1 556' '1 556' '1 556' 110.132(3)
H30 C14a H31 '1 556' '1 556' '1 556' 109.464(4)
H30 C14a H32 '1 556' '1 556' '1 556' 109.479(3)
H30 C14a C13a '1 556' '1 556' '1 556' 109.472(2)
H31 C14a H32 '1 556' '1 556' '1 556' 109.462(4)
H31 C14a C13a '1 556' '1 556' '1 556' 109.483(4)
H32 C14a C13a '1 556' '1 556' '1 556' 109.468(3)
C1b O1b C2 '1 556' '1 556' '1 556' 115.806(3)
O2b C1b O1b '1 556' '1 556' '1 556' 123.665(4)
O2b C1b C2b '1 556' '1 556' '1 556' 121.985(3)
O1b C1b C2b '1 556' '1 556' '1 556' 114.336(3)
H34 C2b H33 '1 556' '1 556' '1 556' 109.462(4)
H34 C2b C1b '1 556' '1 556' '1 556' 108.096(3)
H34 C2b C3b '1 556' '1 556' '1 556' 108.142(2)
H33 C2b C1b '1 556' '1 556' '1 556' 108.103(3)
H33 C2b C3b '1 556' '1 556' '1 556' 108.122(3)
C1b C2b C3b '1 556' '1 556' '1 556' 114.837(3)
H36 C3b H35 '1 556' '1 556' '1 556' 109.461(4)
H36 C3b C4b '1 556' '1 556' '1 556' 108.556(3)
H36 C3b C2b '1 556' '1 556' '1 556' 108.556(2)
H35 C3b C4b '1 556' '1 556' '1 556' 108.548(3)
H35 C3b C2b '1 556' '1 556' '1 556' 108.558(3)
C4b C3b C2b '1 556' '1 556' '1 556' 113.117(3)
H38 C4b H37 '1 556' '1 556' '1 556' 109.469(4)
H38 C4b C3b '1 556' '1 556' '1 556' 108.544(2)
H38 C4b C5b '1 556' '1 556' '1 556' 108.558(2)
H37 C4b C3b '1 556' '1 556' '1 556' 108.541(3)
H37 C4b C5b '1 556' '1 556' '1 556' 108.557(3)
C3b C4b C5b '1 556' '1 556' '1 556' 113.129(3)
H39 C5b H40 '1 556' '1 556' '1 556' 109.466(3)
H39 C5b C6b '1 556' '1 556' '1 556' 108.015(3)
H39 C5b C4b '1 556' '1 556' '1 556' 108.029(4)
H40 C5b C6b '1 556' '1 556' '1 556' 107.9916(17)
H40 C5b C4b '1 556' '1 556' '1 556' 108.049(2)
C6b C5b C4b '1 556' '1 556' '1 556' 115.202(2)
H41 C6b H42 '1 556' '1 556' '1 556' 109.467(3)
H41 C6b C7b '1 556' '1 556' '1 556' 108.233(4)
H41 C6b C5b '1 556' '1 556' '1 556' 108.242(4)
H42 C6b C7b '1 556' '1 556' '1 556' 108.266(3)
H42 C6b C5b '1 556' '1 556' '1 556' 108.2150(17)
C7b C6b C5b '1 556' '1 556' '1 556' 114.350(3)
H43 C7b H44 '1 556' '1 556' '1 556' 109.468(3)
H43 C7b C6b '1 556' '1 556' '1 556' 108.588(3)
H43 C7b C8b '1 556' '1 556' '1 556' 108.617(3)
H44 C7b C6b '1 556' '1 556' '1 556' 108.609(3)
H44 C7b C8b '1 556' '1 556' '1 556' 108.5993(12)
C6b C7b C8b '1 556' '1 556' '1 556' 112.919(3)
H46 C8b H45 '1 556' '1 556' '1 556' 109.463(4)
H46 C8b C7b '1 556' '1 556' '1 556' 108.9431(18)
H46 C8b C9b '1 556' '1 556' '1 556' 108.926(2)
H45 C8b C7b '1 556' '1 556' '1 556' 108.932(4)
H45 C8b C9b '1 556' '1 556' '1 556' 108.938(3)
C7b C8b C9b '1 556' '1 556' '1 556' 111.614(3)
H48 C9b H47 '1 556' '1 556' '1 556' 109.469(4)
H48 C9b C10b '1 556' '1 556' '1 556' 109.2979(17)
H48 C9b C8b '1 556' '1 556' '1 556' 109.287(3)
H47 C9b C10b '1 556' '1 556' '1 556' 109.289(4)
H47 C9b C8b '1 556' '1 556' '1 556' 109.291(4)
C10b C9b C8b '1 556' '1 556' '1 556' 110.193(3)
H49 C10b H50 '1 556' '1 556' '1 556' 109.463(4)
H49 C10b C9b '1 556' '1 556' '1 556' 109.853(4)
H49 C10b C11b '1 556' '1 556' '1 556' 109.861(4)
H50 C10b C9b '1 556' '1 556' '1 556' 109.8532(17)
H50 C10b C11b '1 556' '1 556' '1 556' 109.858(2)
C9b C10b C11b '1 556' '1 556' '1 556' 107.933(3)
H51 C11b H52 '1 556' '1 556' '1 556' 109.470(4)
H51 C11b C10b '1 556' '1 556' '1 556' 109.381(4)
H51 C11b C12b '1 556' '1 556' '1 556' 109.393(4)
H52 C11b C10b '1 556' '1 556' '1 556' 109.388(2)
H52 C11b C12b '1 556' '1 556' '1 556' 109.3875(17)
C10b C11b C12b '1 556' '1 556' '1 556' 109.807(3)
H54 C12b H53 '1 556' '1 556' '1 556' 109.474(3)
H54 C12b C13b '1 556' '1 556' '1 556' 109.600(3)
H54 C12b C11b '1 556' '1 556' '1 556' 109.577(2)
H53 C12b C13b '1 556' '1 556' '1 556' 109.595(4)
H53 C12b C11b '1 556' '1 556' '1 556' 109.577(4)
C13b C12b C11b '1 556' '1 556' '1 556' 109.003(3)
H55 C13b H56 '1 556' '1 556' '1 556' 109.465(4)
H55 C13b C12b '1 556' '1 556' '1 556' 109.480(3)
H55 C13b C14b '1 556' '1 556' '1 556' 109.450(4)
H56 C13b C12b '1 556' '1 556' '1 556' 109.484(3)
H56 C13b C14b '1 556' '1 556' '1 556' 109.440(2)
C12b C13b C14b '1 556' '1 556' '1 556' 109.509(3)
H59 C14b H57 '1 556' '1 556' '1 556' 109.483(3)
H59 C14b H58 '1 556' '1 556' '1 556' 109.488(3)
H59 C14b C13b '1 556' '1 556' '1 556' 109.468(3)
H57 C14b H58 '1 556' '1 556' '1 556' 109.466(3)
H57 C14b C13b '1 556' '1 556' '1 556' 109.466(4)
H58 C14b C13b '1 556' '1 556' '1 556' 109.4566(17)
C1c O1c C3 '1 556' '1 556' '1 556' 121.442(3)
O2c C1c O1c '1 556' '1 556' '1 556' 119.976(4)
O2c C1c C2c '1 556' '1 556' '1 556' 121.652(4)
O1c C1c C2c '1 556' '1 556' '1 556' 118.372(3)
H60 C2c H61 '1 556' '1 556' '1 556' 109.459(3)
H60 C2c C1c '1 556' '1 556' '1 556' 109.632(3)
H60 C2c C3c '1 556' '1 556' '1 556' 109.613(3)
H61 C2c C1c '1 556' '1 556' '1 556' 109.620(4)
H61 C2c C3c '1 556' '1 556' '1 556' 109.616(3)
C1c C2c C3c '1 556' '1 556' '1 556' 108.887(4)
H63 C3c H62 '1 556' '1 556' '1 556' 109.471(3)
H63 C3c C4c '1 556' '1 556' '1 556' 109.301(3)
H63 C3c C2c '1 556' '1 556' '1 556' 109.321(4)
H62 C3c C4c '1 556' '1 556' '1 556' 109.302(3)
H62 C3c C2c '1 556' '1 556' '1 556' 109.315(3)
C4c C3c C2c '1 556' '1 556' '1 556' 110.117(3)
H65 C4c H64 '1 556' '1 556' '1 556' 109.467(4)
H65 C4c C5c '1 556' '1 556' '1 556' 108.775(3)
H65 C4c C3c '1 556' '1 556' '1 556' 108.796(3)
H64 C4c C5c '1 556' '1 556' '1 556' 108.760(2)
H64 C4c C3c '1 556' '1 556' '1 556' 108.806(2)
C5c C4c C3c '1 556' '1 556' '1 556' 112.206(3)
H66 C5c H67 '1 556' '1 556' '1 556' 109.463(4)
H66 C5c C4c '1 556' '1 556' '1 556' 108.648(2)
H66 C5c C6c '1 556' '1 556' '1 556' 108.6654(17)
H67 C5c C4c '1 556' '1 556' '1 556' 108.663(4)
H67 C5c C6c '1 556' '1 556' '1 556' 108.657(3)
C4c C5c C6c '1 556' '1 556' '1 556' 112.708(3)
H69 C6c H68 '1 556' '1 556' '1 556' 109.471(3)
H69 C6c C7c '1 556' '1 556' '1 556' 108.229(4)
H69 C6c C5c '1 556' '1 556' '1 556' 108.259(4)
H68 C6c C7c '1 556' '1 556' '1 556' 108.254(3)
H68 C6c C5c '1 556' '1 556' '1 556' 108.232(2)
C7c C6c C5c '1 556' '1 556' '1 556' 114.330(3)
H70 C7c H71 '1 556' '1 556' '1 556' 109.463(3)
H70 C7c C6c '1 556' '1 556' '1 556' 108.110(3)
H70 C7c C8c '1 556' '1 556' '1 556' 108.1062(17)
H71 C7c C6c '1 556' '1 556' '1 556' 108.125(4)
H71 C7c C8c '1 556' '1 556' '1 556' 108.096(4)
C6c C7c C8c '1 556' '1 556' '1 556' 114.860(3)
H73 C8c H72 '1 556' '1 556' '1 556' 109.465(3)
H73 C8c C9c '1 556' '1 556' '1 556' 108.160(4)
H73 C8c C7c '1 556' '1 556' '1 556' 108.185(4)
H72 C8c C9c '1 556' '1 556' '1 556' 108.147(3)
H72 C8c C7c '1 556' '1 556' '1 556' 108.197(3)
C9c C8c C7c '1 556' '1 556' '1 556' 114.614(4)
H74 C9c H75 '1 556' '1 556' '1 556' 109.466(3)
H74 C9c C8c '1 556' '1 556' '1 556' 108.755(3)
H74 C9c C10c '1 556' '1 556' '1 556' 108.771(3)
H75 C9c C8c '1 556' '1 556' '1 556' 108.761(4)
H75 C9c C10c '1 556' '1 556' '1 556' 108.756(4)
C8c C9c C10c '1 556' '1 556' '1 556' 112.300(4)
H76 C10c H77 '1 556' '1 556' '1 556' 109.468(3)
H76 C10c C11c '1 556' '1 556' '1 556' 109.411(3)
H76 C10c C9c '1 556' '1 556' '1 556' 109.434(2)
H77 C10c C11c '1 556' '1 556' '1 556' 109.409(3)
H77 C10c C9c '1 556' '1 556' '1 556' 109.427(4)
C11c C10c C9c '1 556' '1 556' '1 556' 109.678(3)
H78 C11c H79 '1 556' '1 556' '1 556' 109.471(3)
H78 C11c C10c '1 556' '1 556' '1 556' 109.522(3)
H78 C11c C12c '1 556' '1 556' '1 556' 109.5236(18)
H79 C11c C10c '1 556' '1 556' '1 556' 109.511(4)
H79 C11c C12c '1 556' '1 556' '1 556' 109.526(3)
C10c C11c C12c '1 556' '1 556' '1 556' 109.274(3)
H81 C12c H80 '1 556' '1 556' '1 556' 109.465(3)
H81 C12c C11c '1 556' '1 556' '1 556' 109.131(4)
H81 C12c C13c '1 556' '1 556' '1 556' 109.104(4)
H80 C12c C11c '1 556' '1 556' '1 556' 109.118(2)
H80 C12c C13c '1 556' '1 556' '1 556' 109.115(3)
C11c C12c C13c '1 556' '1 556' '1 556' 110.890(3)
H83 C13c H82 '1 556' '1 556' '1 556' 109.472(3)
H83 C13c C14c '1 556' '1 556' '1 556' 108.210(3)
H83 C13c C12c '1 556' '1 556' '1 556' 108.201(4)
H82 C13c C14c '1 556' '1 556' '1 556' 108.2153(18)
H82 C13c C12c '1 556' '1 556' '1 556' 108.196(3)
C14c C13c C12c '1 556' '1 556' '1 556' 114.477(3)
H85 C14c H86 '1 556' '1 556' '1 556' 109.465(4)
H85 C14c H84 '1 556' '1 556' '1 556' 109.470(4)
H85 C14c C13c '1 556' '1 556' '1 556' 109.479(3)
H86 C14c H84 '1 556' '1 556' '1 556' 109.479(3)
H86 C14c C13c '1 556' '1 556' '1 556' 109.471(3)
H84 C14c C13c '1 556' '1 556' '1 556' 109.4638(17)

loop_
_geom_bond_atom_site_label_1
_geom_bond_atom_site_label_2
_geom_bond_site_symmetry_1
_geom_bond_site_symmetry_2
_geom_bond_distance
C1 H1 '1 556' '1 556' .94996(4)
C1 H2 '1 556' '1 556' .95000(4)
C1 O1a '1 556' '1 556' 1.45330(4)
C1 C2 '1 556' '1 556' 1.45430(3)
C2 H3 '1 556' '1 556' .95000(4)
C2 O1b '1 556' '1 556' 1.44287(4)
C2 C3 '1 556' '1 556' 1.52248(7)
C3 H5 '1 556' '1 556' .95013(3)
C3 H4 '1 556' '1 556' .95027(2)
C3 O1c '1 556' '1 556' 1.45866(6)
O1a C1a '1 556' '1 556' 1.35391(3)
C1a O2a '1 556' '1 556' 1.25340(7)
C1a C2a '1 556' '1 556' 1.45071(4)
C2a H7 '1 556' '1 556' .95007(4)
C2a H6 '1 556' '1 556' .95008(5)
C2a C3a '1 556' '1 556' 1.52987(3)
C3a H8 '1 556' '1 556' .94995(5)
C3a H9 '1 556' '1 556' .94999(4)
C3a C4a '1 556' '1 556' 1.50292(4)
C4a H10 '1 556' '1 556' .94998(5)
C4a H11 '1 556' '1 556' .95000(4)
C4a C5a '1 556' '1 556' 1.50251(3)
C5a H13 '1 556' '1 556' .94996(5)
C5a H12 '1 556' '1 556' .94999(5)
C5a C6a '1 556' '1 556' 1.52701(4)
C6a H14 '1 556' '1 556' .94999(5)
C6a H15 '1 556' '1 556' .95003(5)
C6a C7a '1 556' '1 556' 1.53589(3)
C7a H16 '1 556' '1 556' .94995(5)
C7a H17 '1 556' '1 556' .95003(5)
C7a C8a '1 556' '1 556' 1.51925(4)
C8a H19 '1 556' '1 556' .95003(5)
C8a H18 '1 556' '1 556' .95005(5)
C8a C9a '1 556' '1 556' 1.59657(3)
C9a H20 '1 556' '1 556' .94999(5)
C9a H21 '1 556' '1 556' .95000(5)
C9a C10a '1 556' '1 556' 1.51493(4)
C10a H22 '1 556' '1 556' .94996(5)
C10a H23 '1 556' '1 556' .95000(5)
C10a C11a '1 556' '1 556' 1.54009(3)
C11a H24 '1 556' '1 556' .94998(5)
C11a H25 '1 556' '1 556' .95005(5)
C11a C12a '1 556' '1 556' 1.59520(4)
C12a H26 '1 556' '1 556' .94999(5)
C12a H27 '1 556' '1 556' .95002(5)
C12a C13a '1 556' '1 556' 1.50089(3)
C13a H29 '1 556' '1 556' .94995(5)
C13a H28 '1 556' '1 556' .94998(5)
C13a C14a '1 556' '1 556' 1.59336(4)
C14a H30 '1 556' '1 556' .94999(5)
C14a H31 '1 556' '1 556' .94999(5)
C14a H32 '1 556' '1 556' .95004(2)
O1b C1b '1 556' '1 556' 1.31618(3)
C1b O2b '1 556' '1 556' 1.25633(7)
C1b C2b '1 556' '1 556' 1.47762(4)
C2b H34 '1 556' '1 556' .95000(4)
C2b H33 '1 556' '1 556' .95005(4)
C2b C3b '1 556' '1 556' 1.53403(3)
C3b H36 '1 556' '1 556' .94993(5)
C3b H35 '1 556' '1 556' .94999(4)
C3b C4b '1 556' '1 556' 1.50232(4)
C4b H38 '1 556' '1 556' .94994(5)
C4b H37 '1 556' '1 556' .95002(4)
C4b C5b '1 556' '1 556' 1.54261(3)
C5b H39 '1 556' '1 556' .94998(4)
C5b H40 '1 556' '1 556' .95009(5)
C5b C6b '1 556' '1 556' 1.53787(4)
C6b H41 '1 556' '1 556' .94999(4)
C6b H42 '1 556' '1 556' .95005(5)
C6b C7b '1 556' '1 556' 1.49417(3)
C7b H43 '1 556' '1 556' .94997(5)
C7b H44 '1 556' '1 556' .94999(5)
C7b C8b '1 556' '1 556' 1.54131(4)
C8b H46 '1 556' '1 556' .94993(5)
C8b H45 '1 556' '1 556' .94993(5)
C8b C9b '1 556' '1 556' 1.54926(3)
C9b H48 '1 556' '1 556' .95001(5)
C9b H47 '1 556' '1 556' .95002(4)
C9b C10b '1 556' '1 556' 1.53102(5)
C10b H49 '1 556' '1 556' .94997(4)
C10b H50 '1 556' '1 556' .95002(5)
C10b C11b '1 556' '1 556' 1.57208(3)
C11b H51 '1 556' '1 556' .94997(5)
C11b H52 '1 556' '1 556' .95001(5)
C11b C12b '1 556' '1 556' 1.60507(4)
C12b H54 '1 556' '1 556' .94996(5)
C12b H53 '1 556' '1 556' .95002(5)
C12b C13b '1 556' '1 556' 1.51426(3)
C13b H55 '1 556' '1 556' .94995(5)
C13b H56 '1 556' '1 556' .95010(5)
C13b C14b '1 556' '1 556' 1.58444(4)
C14b H59 '1 556' '1 556' .94982(2)
C14b H57 '1 556' '1 556' .94997(5)
C14b H58 '1 556' '1 556' .95008(5)
O1c C1c '1 556' '1 556' 1.30585(7)
C1c O2c '1 556' '1 556' 1.26974(6)
C1c C2c '1 556' '1 556' 1.51738(7)
C2c H60 '1 556' '1 556' .94992(3)
C2c H61 '1 556' '1 556' .95004(4)
C2c C3c '1 556' '1 556' 1.59823(4)
C3c H63 '1 556' '1 556' .95002(4)
C3c H62 '1 556' '1 556' .95002(5)
C3c C4c '1 556' '1 556' 1.52157(4)
C4c H65 '1 556' '1 556' .94999(4)
C4c H64 '1 556' '1 556' .95001(5)
C4c C5c '1 556' '1 556' 1.49742(3)
C5c H66 '1 556' '1 556' .94997(5)
C5c H67 '1 556' '1 556' .94998(5)
C5c C6c '1 556' '1 556' 1.54386(4)
C6c H69 '1 556' '1 556' .95004(5)
C6c H68 '1 556' '1 556' .95004(5)
C6c C7c '1 556' '1 556' 1.51440(3)
C7c H70 '1 556' '1 556' .94997(5)
C7c H71 '1 556' '1 556' .95000(5)
C7c C8c '1 556' '1 556' 1.52495(4)
C8c H73 '1 556' '1 556' .94999(5)
C8c H72 '1 556' '1 556' .94999(5)
C8c C9c '1 556' '1 556' 1.51014(3)
C9c H74 '1 556' '1 556' .94996(5)
C9c H75 '1 556' '1 556' .95001(5)
C9c C10c '1 556' '1 556' 1.56265(4)
C10c H76 '1 556' '1 556' .94993(5)
C10c H77 '1 556' '1 556' .95001(5)
C10c C11c '1 556' '1 556' 1.54227(3)
C11c H78 '1 556' '1 556' .94993(5)
C11c H79 '1 556' '1 556' .95005(5)
C11c C12c '1 556' '1 556' 1.54701(4)
C12c H81 '1 556' '1 556' .94998(5)
C12c H80 '1 556' '1 556' .95005(5)
C12c C13c '1 556' '1 556' 1.55843(3)
C13c H83 '1 556' '1 556' .94997(5)
C13c H82 '1 556' '1 556' .95000(5)
C13c C14c '1 556' '1 556' 1.53360(4)
C14c H85 '1 556' '1 556' .95000(5)
C14c H86 '1 556' '1 556' .95003(2)
C14c H84 '1 556' '1 556' .95004(5)

loop_
_geom_contact_atom_site_label_1
_geom_contact_atom_site_label_2
_geom_contact_distance
_geom_contact_site_symmetry_1
_geom_contact_site_symmetry_2
C1a H7 1.97044(9) '1 556' '1 556'
C1a H6 1.97055(6) '1 556' '1 556'
O1c H5 1.98573(10) '1 556' '1 556'
O1c H4 1.98586(6) '1 556' '1 556'
C1b H34 1.98944(6) '1 556' '1 556'
C1b H33 1.98956(8) '1 556' '1 556'
O1a H1 1.98982(5) '1 556' '1 556'
O1a H2 1.98993(8) '1 556' '1 556'
C2 H2 1.99090(7) '1 556' '1 556'
C2 H1 1.99096(7) '1 556' '1 556'
O1b H3 1.99716(8) '1 556' '1 556'
C7b H41 2.00581(5) '1 556' '1 556'
C7b H42 2.00624(7) '1 556' '1 556'
C1 H3 2.00723(7) '1 556' '1 556'
C6b H43 2.00995(6) '1 556' '1 556'
C6b H44 2.01021(7) '1 556' '1 556'
C4c H66 2.01355(7) '1 556' '1 556'
C4a H13 2.01356(5) '1 556' '1 556'
C4a H12 2.01369(7) '1 556' '1 556'
C4c H67 2.01373(6) '1 556' '1 556'
C5c H64 2.01490(7) '1 556' '1 556'
C5c H65 2.01506(6) '1 556' '1 556'
C3b H38 2.01669(6) '1 556' '1 556'
C3b H37 2.01672(9) '1 556' '1 556'
C4b H35 2.01678(9) '1 556' '1 556'
C4b H36 2.01683(6) '1 556' '1 556'
C5a H10 2.01901(7) '1 556' '1 556'
C9c H72 2.01907(7) '1 556' '1 556'
C9c H73 2.01922(6) '1 556' '1 556'
C5a H11 2.01927(5) '1 556' '1 556'
C3a H11 2.01934(9) '1 556' '1 556'
C3a H10 2.01951(6) '1 556' '1 556'
C4a H8 2.02148(6) '1 556' '1 556'
C4a H9 2.02154(9) '1 556' '1 556'
C6c H70 2.02244(7) '1 556' '1 556'
C13a H26 2.02254(7) '1 556' '1 556'
C13a H27 2.02257(6) '1 556' '1 556'
C6c H71 2.02264(6) '1 556' '1 556'
C7c H69 2.02389(6) '1 556' '1 556'
C12a H28 2.02414(7) '1 556' '1 556'
C7c H68 2.02418(7) '1 556' '1 556'
C12a H29 2.02418(6) '1 556' '1 556'
C8c H74 2.02619(7) '1 556' '1 556'
C8c H75 2.02629(6) '1 556' '1 556'
C8a H17 2.03137(9) '1 556' '1 556'
C8a H16 2.03142(5) '1 556' '1 556'
C8c H71 2.03174(9) '1 556' '1 556'
C8c H70 2.03184(5) '1 556' '1 556'
C7c H73 2.03277(9) '1 556' '1 556'
C7c H72 2.03292(5) '1 556' '1 556'
C7a H18 2.03440(5) '1 556' '1 556'
C7a H19 2.03449(9) '1 556' '1 556'
C6a H12 2.03578(5) '1 556' '1 556'
C6a H13 2.03590(9) '1 556' '1 556'
C3c H65 2.03694(9) '1 556' '1 556'
C3c H64 2.03707(6) '1 556' '1 556'
C10a H20 2.03742(6) '1 556' '1 556'
C10a H21 2.03747(9) '1 556' '1 556'
C12b H55 2.03833(6) '1 556' '1 556'
C12b H56 2.03847(7) '1 556' '1 556'
C9a H22 2.03898(6) '1 556' '1 556'
C9a H23 2.03907(9) '1 556' '1 556'
C5a H14 2.03913(5) '1 556' '1 556'
C5a H15 2.03919(9) '1 556' '1 556'
C13b H53 2.03971(6) '1 556' '1 556'
C13b H54 2.03973(7) '1 556' '1 556'
C3b H33 2.04022(5) '1 556' '1 556'
C3b H34 2.04041(6) '1 556' '1 556'
C14c H83 2.04081(9) '1 556' '1 556'
C14c H82 2.04089(5) '1 556' '1 556'
C3a H6 2.04131(6) '1 556' '1 556'
C3a H7 2.04133(6) '1 556' '1 556'
C6b H40 2.04213(5) '1 556' '1 556'
C6b H39 2.04234(9) '1 556' '1 556'
C1c H61 2.04282(8) '1 556' '1 556'
C4c H63 2.04286(9) '1 556' '1 556'
C1c H60 2.04287(10) '1 556' '1 556'
C4c H62 2.04288(5) '1 556' '1 556'
C2 H4 2.04293(10) '1 556' '1 556'
C2 H5 2.04304(7) '1 556' '1 556'
C5b H42 2.04476(5) '1 556' '1 556'
C5b H41 2.04503(9) '1 556' '1 556'
C2b H36 2.04526(6) '1 556' '1 556'
C2b H35 2.04533(6) '1 556' '1 556'
C2a H9 2.04548(6) '1 556' '1 556'
C2a H8 2.04551(6) '1 556' '1 556'
C6a H16 2.04638(7) '1 556' '1 556'
C6a H17 2.04650(6) '1 556' '1 556'
C4b H39 2.04676(5) '1 556' '1 556'
C7a H15 2.04686(6) '1 556' '1 556'
C7a H14 2.04696(7) '1 556' '1 556'
C4b H40 2.04707(7) '1 556' '1 556'
C5c H68 2.05033(5) '1 556' '1 556'
C5c H69 2.05064(9) '1 556' '1 556'
C10b H47 2.05123(9) '1 556' '1 556'
C10b H48 2.05132(6) '1 556' '1 556'
C8b H44 2.05235(5) '1 556' '1 556'
C8b H43 2.05255(9) '1 556' '1 556'
C5b H38 2.05299(7) '1 556' '1 556'
C5b H37 2.05304(5) '1 556' '1 556'
C6c H67 2.05530(9) '1 556' '1 556'
C6c H66 2.05541(5) '1 556' '1 556'
C13c H84 2.05559(5) '1 556' '1 556'
C13c H86 2.05566(5) '1 556' '1 556'
C13c H85 2.05574(9) '1 556' '1 556'
C7b H45 2.05623(9) '1 556' '1 556'
C7b H46 2.05636(5) '1 556' '1 556'
C10a H24 2.05743(7) '1 556' '1 556'
C10a H25 2.05758(6) '1 556' '1 556'
C9b H49 2.05775(9) '1 556' '1 556'
C9b H50 2.05779(6) '1 556' '1 556'
C11a H23 2.06171(6) '1 556' '1 556'
C11a H22 2.06174(7) '1 556' '1 556'
C11c H76 2.06271(8) '1 556' '1 556'
C11c H77 2.06274(6) '1 556' '1 556'
C12c H82 2.06297(8) '1 556' '1 556'
C12c H83 2.06301(6) '1 556' '1 556'
C9b H46 2.06332(7) '1 556' '1 556'
C9b H45 2.06346(6) '1 556' '1 556'
C11c H80 2.06362(5) '1 556' '1 556'
C11c H81 2.06372(9) '1 556' '1 556'
C10c H79 2.06396(6) '1 556' '1 556'
C10c H78 2.06400(8) '1 556' '1 556'
C8b H48 2.06761(7) '1 556' '1 556'
C8b H47 2.06766(6) '1 556' '1 556'
C12c H78 2.06829(5) '1 556' '1 556'
C12c H79 2.06840(9) '1 556' '1 556'
C3 H3 2.06877(10) '1 556' '1 556'
C10c H75 2.07342(9) '1 556' '1 556'
C10c H74 2.07356(5) '1 556' '1 556'
C13c H81 2.07371(6) '1 556' '1 556'
C13c H80 2.07389(8) '1 556' '1 556'
C9c H77 2.08133(9) '1 556' '1 556'
C9c H76 2.08135(5) '1 556' '1 556'
C10b H51 2.08928(6) '1 556' '1 556'
C10b H52 2.08938(7) '1 556' '1 556'
C11b H50 2.09490(7) '1 556' '1 556'
C11b H49 2.09491(6) '1 556' '1 556'
C14b H56 2.10123(5) '1 556' '1 556'
C14b H55 2.10125(9) '1 556' '1 556'
C13b H59 2.10137(5) '1 556' '1 556'
C13b H58 2.10141(5) '1 556' '1 556'
C13b H57 2.10144(9) '1 556' '1 556'
C9a H19 2.10414(6) '1 556' '1 556'
C9a H18 2.10422(7) '1 556' '1 556'
C12a H25 2.10717(9) '1 556' '1 556'
C12a H24 2.10724(6) '1 556' '1 556'
C14a H29 2.10777(9) '1 556' '1 556'
C11a H27 2.10783(9) '1 556' '1 556'
C14a H28 2.10783(6) '1 556' '1 556'
C11a H26 2.10785(6) '1 556' '1 556'
C13a H32 2.10959(5) '1 556' '1 556'
C13a H30 2.10960(6) '1 556' '1 556'
C13a H31 2.10974(9) '1 556' '1 556'
C8a H20 2.11092(7) '1 556' '1 556'
C8a H21 2.11095(6) '1 556' '1 556'
C2c H62 2.11217(8) '1 556' '1 556'
C2c H63 2.11225(6) '1 556' '1 556'
C3c H60 2.11563(5) '1 556' '1 556'
C3c H61 2.11574(8) '1 556' '1 556'
C12b H52 2.11922(6) '1 556' '1 556'
C12b H51 2.11926(9) '1 556' '1 556'
C11b H54 2.12143(6) '1 556' '1 556'
C11b H53 2.12148(9) '1 556' '1 556'
O1a O2a 2.22402(8) '1 556' '1 556'
O1c O2c 2.23032(10) '1 556' '1 556'
H65 H66 2.26061(6) '1 556' '1 556'
H35 H38 2.26322(10) '1 556' '1 556'
H41 H44 2.26418(6) '1 556' '1 556'
O1b O2b 2.26802(8) '1 556' '1 556'
H1 H3 2.26850(8) '1 556' '1 556'
H9 H10 2.27763(10) '1 556' '1 556'
H11 H12 2.28315(6) '1 556' '1 556'
H33 H36 2.28382(6) '1 556' '1 556'
H73 H74 2.28523(7) '1 556' '1 556'
C1 O1b 2.29084(5) '1 556' '1 556'
H62 H65 2.29487(10) '1 556' '1 556'
H71 H72 2.29604(9) '1 556' '1 556'
H69 H70 2.29725(7) '1 556' '1 556'
H68 H71 2.30380(7) '1 556' '1 556'
H27 H28 2.30575(7) '1 556' '1 556'
H37 H40 2.30598(6) '1 556' '1 556'
H10 H13 2.30949(7) '1 556' '1 556'
H39 H42 2.30952(9) '1 556' '1 556'
H53 H56 2.31012(7) '1 556' '1 556'
H3 H5 2.31029(9) '1 556' '1 556'
H42 H43 2.31053(7) '1 556' '1 556'
H13 H14 2.31176(9) '1 556' '1 556'
H16 H19 2.31287(9) '1 556' '1 556'
H26 H29 2.31324(7) '1 556' '1 556'
H17 H18 2.31570(9) '1 556' '1 556'
H21 H22 2.31715(9) '1 556' '1 556'
H6 H9 2.31916(7) '1 556' '1 556'
H46 H47 2.31936(6) '1 556' '1 556'
H72 H75 2.31972(7) '1 556' '1 556'
H12 H15 2.32271(9) '1 556' '1 556'
H70 H73 2.32316(9) '1 556' '1 556'
H83 H86 2.32393(6) '1 556' '1 556'
H82 H86 2.32401(5) '1 556' '1 556'
H15 H16 2.32624(7) '1 556' '1 556'
H48 H49 2.32669(10) '1 556' '1 556'
H14 H17 2.32878(7) '1 556' '1 556'
H8 H11 2.32956(10) '1 556' '1 556'
H83 H84 2.33155(9) '1 556' '1 556'
H82 H85 2.33179(9) '1 556' '1 556'
H66 H69 2.33188(9) '1 556' '1 556'
H40 H41 2.33207(10) '1 556' '1 556'
H44 H45 2.33224(9) '1 556' '1 556'
H7 H8 2.33233(7) '1 556' '1 556'
H36 H37 2.33240(11) '1 556' '1 556'
H64 H67 2.33299(7) '1 556' '1 556'
H67 H68 2.33454(9) '1 556' '1 556'
H23 H24 2.33485(7) '1 556' '1 556'
H20 H23 2.33588(10) '1 556' '1 556'
H80 H83 2.33619(7) '1 556' '1 556'
C2 C1b 2.33830(6) '1 556' '1 556'
C3 O1b 2.34071(7) '1 556' '1 556'
C2 O1a 2.34120(6) '1 556' '1 556'
H43 H46 2.34273(9) '1 556' '1 556'
H76 H79 2.34480(7) '1 556' '1 556'
H54 H55 2.34697(7) '1 556' '1 556'
O1b C2b 2.34916(6) '1 556' '1 556'
H38 H39 2.35241(7) '1 556' '1 556'
H78 H81 2.35314(9) '1 556' '1 556'
H75 H76 2.35372(9) '1 556' '1 556'
H79 H80 2.35513(9) '1 556' '1 556'
H63 H64 2.35658(10) '1 556' '1 556'
H49 H52 2.35755(7) '1 556' '1 556'
O2b H3 2.35798(6) '1 556' '1 556'
H22 H25 2.36035(7) '1 556' '1 556'
H77 H78 2.36047(7) '1 556' '1 556'
H34 H35 2.36213(7) '1 556' '1 556'
H47 H50 2.36273(10) '1 556' '1 556'
H81 H82 2.36561(7) '1 556' '1 556'
O2a H2 2.36756(6) '1 556' '1 556'
H74 H77 2.37414(9) '1 556' '1 556'
H60 H63 2.37792(5) '1 556' '1 556'
O1a C2a 2.38145(6) '1 556' '1 556'
H45 H48 2.38588(7) '1 556' '1 556'
H51 H54 2.38863(9) '1 556' '1 556'
H56 H59 2.39121(6) '1 556' '1 556'
H55 H59 2.39126(6) '1 556' '1 556'
H55 H58 2.39149(9) '1 556' '1 556'
H56 H57 2.39149(9) '1 556' '1 556'
H25 H26 2.39297(9) '1 556' '1 556'
O2b C2b 2.39340(12) '1 556' '1 556'
H18 H21 2.39411(7) '1 556' '1 556'
H19 H20 2.39461(7) '1 556' '1 556'
H24 H27 2.39745(9) '1 556' '1 556'
H29 H32 2.39750(6) '1 556' '1 556'
H28 H32 2.39756(5) '1 556' '1 556'
H29 H30 2.39852(9) '1 556' '1 556'
H28 H31 2.39868(9) '1 556' '1 556'
H3 H4 2.40815(13) '1 556' '1 556'
H50 H51 2.41050(8) '1 556' '1 556'
C3 C1c 2.41249(10) '1 556' '1 556'
O2a C2a 2.41296(11) '1 556' '1 556'
O1b H2 2.41301(6) '1 556' '1 556'
H30 H30 2.41392(12) '1 556' 2
H63 H67 2.42148(6) '1 556' '1 556'
H47 H51 2.42190(6) '1 556' '1 556'
O2a H7 2.42324(14) '1 556' '1 557'
O1c C2c 2.42710(10) '1 556' '1 556'
H60 H62 2.43109(7) '1 556' '1 556'
H61 H63 2.43308(8) '1 556' '1 556'
H52 H53 2.43460(10) '1 556' '1 556'
C1 C1a 2.43501(6) '1 556' '1 556'
O2c C2c 2.43654(12) '1 556' '1 556'
O1b H4 2.44347(10) '1 556' '1 556'
C2 O1c 2.44871(11) '1 556' '1 556'
O1b H33 2.44971(5) '1 556' '1 556'
H7 H11 2.45513(6) '1 556' '1 556'
C1b H3 2.45603(5) '1 556' '1 556'
H61 H64 2.46834(6) '1 556' '1 556'
O1a H7 2.47027(6) '1 556' '1 556'
O1c H2 2.47094(12) '1 556' '1 556'
H64 H68 2.47602(6) '1 556' '1 556'
H8 H12 2.47760(6) '1 556' '1 556'
H21 H25 2.48034(6) '1 556' '1 556'
C1 C3 2.48597(10) '1 556' '1 556'
C1a C3a 2.48908(6) '1 556' '1 556'
H20 H24 2.48974(6) '1 556' '1 556'
H42 H46 2.49197(6) '1 556' '1 556'
C9a C11a 2.49350(6) '1 556' '1 556'
C3a C5a 2.49775(6) '1 556' '1 556'
H77 H81 2.49962(6) '1 556' '1 556'
H74 H78 2.50113(6) '1 556' '1 556'
C3c C5c 2.50591(6) '1 556' '1 556'
H54 H58 2.50618(6) '1 556' '1 556'
H37 H61 2.50764(8) '1 556' '2 566'
C9b C11b 2.50951(6) '1 556' '1 556'
C2a C4a 2.51063(6) '1 556' '1 556'
H9 H13 2.51352(6) '1 556' '1 556'
H45 H49 2.51407(6) '1 556' '1 556'
O2c H61 2.51542(11) '1 556' '1 556'
C10c C12c 2.51932(6) '1 556' '1 556'
H44 H48 2.51933(6) '1 556' '1 556'
H76 H80 2.51997(6) '1 556' '1 556'
H36 H40 2.52226(6) '1 556' '1 556'
O2b H33 2.52288(14) '1 556' .
H19 H23 2.52617(6) '1 556' '1 556'
C8b C10b 2.52621(6) '1 556' '1 556'
H78 H82 2.52864(6) '1 556' '1 556'
O1b H1 2.52896(7) '1 556' '1 556'
C6b C8b 2.53020(6) '1 556' '1 556'
C12b C14b 2.53099(6) '1 556' '1 556'
H34 H38 2.53109(6) '1 556' '1 556'
H52 H56 2.53169(6) '1 556' '1 556'
H26 H30 2.53183(6) '1 556' '1 556'
C4c C6c 2.53192(6) '1 556' '1 556'
C2b C4b 2.53374(6) '1 556' '1 556'
C1c C3c 2.53512(8) '1 556' '1 556'
H39 H43 2.53630(6) '1 556' '1 556'
C12a C14a 2.53725(6) '1 556' '1 556'
C1b C3b 2.53788(6) '1 556' '1 556'
C9c C11c 2.53842(6) '1 556' '1 556'
C11b C13b 2.54009(6) '1 556' '1 556'
C3b C5b 2.54111(6) '1 556' '1 556'
H33 H37 2.54164(6) '1 556' '1 556'
H27 H31 2.54336(6) '1 556' '1 556'
H12 H16 2.54342(6) '1 556' '1 556'
C4a C6a 2.54370(6) '1 556' '1 556'
H51 H55 2.54418(6) '1 556' '1 556'
H72 H76 2.54483(6) '1 556' '1 556'
H25 H29 2.54668(6) '1 556' '1 556'
C11a C13a 2.54736(6) '1 556' '1 556'
H10 H14 2.54748(6) '1 556' '1 556'
C1a H2 2.54779(6) '1 556' '1 556'
C5b C7b 2.54803(6) '1 556' '1 556'
H6 H10 2.54861(6) '1 556' '1 556'
C8a C10a 2.54898(6) '1 556' '1 556'
H24 H28 2.55145(6) '1 556' '1 556'
H69 H73 2.55154(6) '1 556' '1 556'
C6a C8a 2.55211(6) '1 556' '1 556'
C8c C10c 2.55211(6) '1 556' '1 556'
H14 H18 2.55394(6) '1 556' '1 556'
H35 H39 2.55425(6) '1 556' '1 556'
C7c C9c 2.55427(6) '1 556' '1 556'
H75 H79 2.55494(6) '1 556' '1 556'
C5a C7a 2.55554(6) '1 556' '1 556'
H18 H22 2.55572(6) '1 556' '1 556'
H13 H17 2.55592(6) '1 556' '1 556'
C7b C9b 2.55637(6) '1 556' '1 556'
H46 H50 2.55748(6) '1 556' '1 556'
C11c C13c 2.55759(6) '1 556' '1 556'
C2c C4c 2.55779(6) '1 556' '1 556'
H71 H75 2.56050(6) '1 556' '1 556'
H48 H52 2.56096(6) '1 556' '1 556'
C6c C8c 2.56138(6) '1 556' '1 556'
H15 H19 2.56143(6) '1 556' '1 556'
H53 H57 2.56286(6) '1 556' '1 556'
O2c H60 2.56419(13) '1 556' .
H73 H77 2.56512(6) '1 556' '1 556'
H79 H83 2.56884(6) '1 556' '1 556'
H67 H71 2.56894(6) '1 556' '1 556'
H40 H44 2.56922(6) '1 556' '1 556'
H11 H15 2.56952(6) '1 556' '1 556'
C5c C7c 2.56970(6) '1 556' '1 556'
H41 H45 2.57002(6) '1 556' '1 556'
H70 H74 2.57113(6) '1 556' '1 556'
H1 H3 2.57155(9) '1 556' '2 665'
H22 H26 2.57437(6) '1 556' '1 556'
H9 H70 2.57720(8) '1 556' '1 556'
H68 H72 2.58050(6) '1 556' '1 556'
H66 H70 2.58136(6) '1 556' '1 556'
C10a C12a 2.58163(6) '1 556' '1 556'
H12 H35 2.58318(8) '1 556' '2 665'
H65 H69 2.58323(6) '1 556' '1 556'
C7a C9a 2.58794(6) '1 556' '1 556'
O1c H62 2.59160(8) '1 556' '1 556'
H17 H21 2.59215(6) '1 556' '1 556'
O1a H3 2.59570(6) '1 556' '1 556'
H16 H20 2.59579(6) '1 556' '1 556'
O2b H35 2.59814(6) '1 556' '1 556'
C10b C12b 2.59956(6) '1 556' '1 556'
C12c C14c 2.60022(6) '1 556' '1 556'
H38 H42 2.60066(6) '1 556' '1 556'
C4b C6b 2.60096(6) '1 556' '1 556'
H43 H47 2.60180(6) '1 556' '1 556'
H23 H27 2.60583(6) '1 556' '1 556'
H62 H66 2.61133(6) '1 556' '1 556'
H50 H54 2.61156(7) '1 556' '1 556'
C1c H4 2.61969(8) '1 556' '1 556'
H81 H85 2.62136(6) '1 556' '1 556'
H49 H53 2.62344(7) '1 556' '1 556'
C3c H67 2.62827(7) '1 556' '1 556'
O2c H4 2.63170(10) '1 556' '1 556'
H37 H41 2.63398(6) '1 556' '1 556'
H49 H72 2.63853(9) '1 556' '2 566'
H21 H82 2.64016(9) '1 556' '1 556'
C5a H8 2.64186(6) '1 556' '1 556'
C9b H51 2.64196(7) '1 556' '1 556'
C11b H47 2.64196(6) '1 556' '1 556'
C2a H11 2.64371(6) '1 556' '1 556'
C3a H13 2.64669(7) '1 556' '1 556'
C9a H25 2.64747(7) '1 556' '1 556'
H13 H74 2.64793(9) '1 556' '1 556'
C11a H20 2.64969(7) '1 556' '1 556'
C10b H45 2.64976(7) '1 556' '1 556'
C5c H63 2.65199(6) '1 556' '1 556'
C2 O2b 2.65286(6) '1 556' '1 556'
C4b H34 2.65331(6) '1 556' '1 556'
C6c H64 2.65414(6) '1 556' '1 556'
H17 H78 2.65734(9) '1 556' '1 556'
C2b H37 2.65811(6) '1 556' '1 556'
C1 O2a 2.66001(6) '1 556' '1 556'
C8b H42 2.66156(6) '1 556' '1 556'
H80 H84 2.66223(6) '1 556' '1 556'
O1a H5 2.66255(9) '1 556' '1 556'
O2c H4 2.66276(6) '1 556' '2 565'
H24 H47 2.66336(9) '1 556' '2 665'
C5b H36 2.66414(6) '1 556' '1 556'
O1b H34 2.66616(6) '1 556' '1 556'
C2c H64 2.66780(7) '1 556' '1 556'
C1a H8 2.67130(6) '1 556' '1 556'
C14b H54 2.67142(6) '1 556' '1 556'
C4a H7 2.67230(7) '1 556' '1 556'
C11b H55 2.67260(7) '1 556' '1 556'
C1c H62 2.67505(8) '1 556' '1 556'
C11a H21 2.67622(6) '1 556' '1 556'
C1b H35 2.67668(7) '1 556' '1 556'
C3 H2 2.67801(10) '1 556' '1 556'
C3b H39 2.67859(7) '1 556' '1 556'
C12c H77 2.67890(7) '1 556' '1 556'
C8b H50 2.68174(7) '1 556' '1 556'
C3a H12 2.68177(6) '1 556' '1 556'
H29 H31 2.68183(15) '1 556' '1 557'
C9a H24 2.68274(6) '1 556' '1 556'
C10c H72 2.68352(6) '1 556' '1 556'
C10c H80 2.68437(7) '1 556' '1 556'
C13b H52 2.68691(7) '1 556' '1 556'
C11c H74 2.68692(7) '1 556' '1 556'
C10c H81 2.68749(6) '1 556' '1 556'
C1a H9 2.68794(7) '1 556' '1 556'
C4a H6 2.68967(6) '1 556' '1 556'
H25 H27 2.68977(15) '1 556' '1 557'
C7b H48 2.69016(6) '1 556' '1 556'
C14a H26 2.69046(6) '1 556' '1 556'
C5b H43 2.69160(7) '1 556' '1 556'
C11c H82 2.69324(6) '1 556' '1 556'
C11b H48 2.69525(7) '1 556' '1 556'
C1c H5 2.69581(12) '1 556' '1 556'
H49 H76 2.69744(11) '1 556' '2 566'
C9c H78 2.69871(6) '1 556' '1 556'
H79 H81 2.70000(15) '1 556' '1 557'
C8a H23 2.70003(6) '1 556' '1 556'
C4c H68 2.70011(7) '1 556' '1 556'
C12c H76 2.70107(6) '1 556' '1 556'
C14a H27 2.70110(7) '1 556' '1 556'
O2b H4 2.70264(7) '1 556' '1 556'
C6a H10 2.70355(6) '1 556' '1 556'
C4c H69 2.70445(6) '1 556' '1 556'
C4c H61 2.70460(7) '1 556' '1 556'
C11a H29 2.70493(7) '1 556' '1 556'
C7b H40 2.70579(7) '1 556' '1 556'
C3 O2c 2.70679(14) '1 556' '1 556'
C1b H4 2.70702(7) '1 556' '1 556'
C6b H46 2.70726(7) '1 556' '1 556'
C9c H70 2.70873(7) '1 556' '1 556'
H36 H64 2.70920(10) '1 556' '2 565'
H75 H77 2.70929(15) '1 556' '1 557'
C5a H9 2.71038(6) '1 556' '1 556'
C12b H58 2.71155(7) '1 556' '1 556'
H55 H59 2.71156(6) '1 556' '2 675'
C12b H57 2.71162(6) '1 556' '1 556'
C7c H75 2.71227(7) '1 556' '1 556'
C7a H12 2.71334(7) '1 556' '1 556'
C9b H43 2.71374(6) '1 556' '1 556'
O2a H9 2.71375(7) '1 556' '1 556'
C2a H10 2.71396(7) '1 556' '1 556'
C11c H75 2.71532(6) '1 556' '1 556'
C11a H28 2.71537(6) '1 556' '1 556'
C4a H15 2.71618(6) '1 556' '1 556'
C6c H73 2.71742(6) '1 556' '1 556'
C10a H19 2.71894(7) '1 556' '1 556'
C1c H65 2.71911(7) '1 556' '1 556'
C9b H52 2.71913(6) '1 556' '1 556'
C10a H18 2.71992(6) '1 556' '1 556'
H22 H85 2.72002(9) '1 556' '1 556'
C6b H45 2.72038(6) '1 556' '1 556'
C9c H79 2.72087(7) '1 556' '1 556'
C8b H41 2.72171(7) '1 556' '1 556'
C12a H30 2.72288(7) '1 556' '1 556'
C12a H31 2.72310(6) '1 556' '1 556'
H1 H1 2.72357(14) '1 556' '2 666'
H51 H53 2.72375(15) '1 556' .
C6a H18 2.72378(7) '1 556' '1 556'
C3c H66 2.72395(6) '1 556' '1 556'
C8a H14 2.72433(6) '1 556' '1 556'
C14b H53 2.72452(7) '1 556' '1 556'
C5a H17 2.72508(7) '1 556' '1 556'
O2b H61 2.72556(12) '1 556' '2 565'
C13a H24 2.72587(7) '1 556' '1 556'
H55 H57 2.72656(15) '1 556' .
C11b H56 2.72671(6) '1 556' '1 556'
O1c H60 2.72676(12) '1 556' '1 556'
C8a H22 2.72680(7) '1 556' '1 556'
O1a H6 2.72688(6) '1 556' '1 556'
C8a H15 2.72728(7) '1 556' '1 556'
C9b H44 2.72731(7) '1 556' '1 556'
C8c H77 2.72751(6) '1 556' '1 556'
C6a H19 2.72786(6) '1 556' '1 556'
C5a H16 2.72800(6) '1 556' '1 556'
C7a H13 2.72802(6) '1 556' '1 556'
O2c H5 2.72945(14) '1 556' '1 556'
C8c H68 2.72948(6) '1 556' '1 556'
C4a H14 2.73011(7) '1 556' '1 556'
C10c H73 2.73013(7) '1 556' '1 556'
C5c H71 2.73045(7) '1 556' '1 556'
C13a H25 2.73180(6) '1 556' '1 556'
C8b H49 2.73264(6) '1 556' '1 556'
C13c H79 2.73297(6) '1 556' '1 556'
H40 H63 2.73329(9) '1 556' '2 566'
H21 H23 2.73340(15) '1 556' '1 557'
C12a H22 2.73341(6) '1 556' '1 556'
C5c H62 2.73359(7) '1 556' '1 556'
C11c H83 2.73392(7) '1 556' '1 556'
C7b H39 2.73449(6) '1 556' '1 556'
C12b H50 2.73456(6) '1 556' '1 556'
C13c H78 2.73569(7) '1 556' '1 556'
C8c H69 2.73674(7) '1 556' '1 556'
C5c H70 2.73805(6) '1 556' '1 556'
C6a H11 2.73812(7) '1 556' '1 556'
C3b H40 2.73924(6) '1 556' '1 556'
H43 H45 2.73968(15) '1 556' .
C9a H17 2.74147(6) '1 556' '1 556'
C10b H46 2.74170(6) '1 556' '1 556'
C10b H53 2.74246(6) '1 556' '1 556'
C9c H71 2.74276(6) '1 556' '1 556'
H28 H51 2.74317(9) '1 556' '2 665'
C9a H16 2.74568(7) '1 556' '1 556'
C7c H67 2.74817(6) '1 556' '1 556'
C2b H38 2.74862(7) '1 556' '1 556'
C6b H38 2.74987(6) '1 556' '1 556'
C6c H65 2.75037(7) '1 556' '1 556'
H16 H39 2.75093(9) '1 556' '2 665'
C5b H44 2.75120(6) '1 556' '1 556'
C6c H72 2.75181(7) '1 556' '1 556'
C7c H66 2.75220(7) '1 556' '1 556'
C13b H51 2.75225(6) '1 556' '1 556'
O2a H34 2.75258(12) '1 556' '2 666'
H8 H38 2.75301(10) '1 556' '2 666'
C4b H33 2.75380(7) '1 556' '1 556'
C8c H76 2.75460(7) '1 556' '1 556'
C5b H35 2.75487(6) '1 556' '1 556'
C10a H27 2.75497(6) '1 556' '1 556'
C2c H65 2.75522(6) '1 556' '1 556'
C7c H74 2.75611(6) '1 556' '1 556'
C4b H41 2.75827(6) '1 556' '1 556'
H83 H85 2.75939(15) '1 556' '1 557'
C10a H26 2.76115(7) '1 556' '1 556'
H41 H43 2.76250(10) '1 556' '1 556'
H42 H44 2.76288(12) '1 556' '1 556'
H53 H76 2.76594(9) '1 556' '2 566'
C14c H81 2.76795(7) '1 556' '1 556'
H64 H66 2.76874(12) '1 556' '1 556'
H65 H67 2.76890(10) '1 556' '1 556'
C12a H23 2.76917(7) '1 556' '1 556'
H2 H3 2.76972(11) '1 556' '1 556'
H36 H38 2.76989(9) '1 556' '1 556'
H35 H37 2.76992(14) '1 556' '1 556'
H11 H13 2.77080(10) '1 556' '1 556'
H10 H12 2.77083(12) '1 556' '1 556'
H33 H61 2.77165(10) '1 556' '2 566'
H13 H15 2.77265(16) '1 556' '1 557'
C1b H36 2.77353(6) '1 556' '1 556'
H17 H19 2.77369(16) '1 556' '1 557'
H69 H71 2.77466(10) '1 556' '1 556'
H68 H70 2.77472(12) '1 556' '1 556'
C7a H20 2.77518(6) '1 556' '1 556'
H72 H74 2.77547(13) '1 556' '1 556'
H9 H11 2.77569(14) '1 556' '1 556'
H8 H10 2.77583(9) '1 556' '1 556'
H73 H75 2.77587(10) '1 556' '1 556'
C7a H21 2.77598(7) '1 556' '1 556'
H67 H69 2.77984(16) '1 556' '1 557'
C7b H47 2.78084(7) '1 556' '1 556'
H23 H46 2.78120(10) '1 556' '2 665'
H71 H73 2.78175(14) '1 556' '1 556'
H70 H72 2.78190(9) '1 556' '1 556'
H26 H28 2.78208(13) '1 556' '1 556'
H27 H29 2.78213(10) '1 556' '1 556'
H71 H73 2.78594(16) '1 556' '1 557'
H16 H18 2.78610(9) '1 556' '1 556'
H17 H19 2.78613(14) '1 556' '1 556'
C4b H42 2.78630(7) '1 556' '1 556'
H10 H73 2.78792(9) '1 556' '1 556'
C12c H84 2.78800(7) '1 556' '1 556'
C12c H85 2.78821(6) '1 556' '1 556'
H12 H14 2.78842(9) '1 556' '1 556'
H13 H15 2.78858(14) '1 556' '1 556'
H34 H36 2.78996(11) '1 556' '1 556'
H33 H35 2.79021(9) '1 556' '1 556'
H40 H42 2.79112(9) '1 556' '1 556'
H39 H41 2.79146(14) '1 556' '1 556'
H47 H49 2.79147(15) '1 556' .
H20 H50 2.79164(10) '1 556' '2 666'
C1 O1c 2.79261(15) '1 556' '1 556'
H39 H41 2.79335(16) '1 556' .
H62 H64 2.79348(8) '1 556' '1 556'
H63 H65 2.79367(14) '1 556' '1 556'
H7 H9 2.79555(10) '1 556' '1 556'
H6 H8 2.79559(11) '1 556' '1 556'
H20 H22 2.79599(9) '1 556' '1 556'
H21 H23 2.79613(14) '1 556' '1 556'
H14 H16 2.79707(12) '1 556' '1 556'
H15 H17 2.79713(10) '1 556' '1 556'
H53 H55 2.79714(11) '1 556' '1 556'
H37 H39 2.79715(9) '1 556' '1 556'
H54 H56 2.79733(13) '1 556' '1 556'
H38 H40 2.79758(12) '1 556' '1 556'
H9 H66 2.79797(11) '1 556' '1 556'
H36 H61 2.79834(12) '1 556' '2 565'
H59 H59 2.79926(14) '1 556' '2 675'
C1 H5 2.79930(12) '1 556' '1 556'
H82 H84 2.80059(8) '1 556' '1 556'
H83 H85 2.80062(14) '1 556' '1 556'
H66 H68 2.80178(9) '1 556' '1 556'
H67 H69 2.80194(14) '1 556' '1 556'
H44 H46 2.80531(9) '1 556' '1 556'
H43 H45 2.80533(14) '1 556' '1 556'
C14c H80 2.80634(6) '1 556' '1 556'
C10b H54 2.80844(7) '1 556' '1 556'
H63 H65 2.80896(16) '1 556' '1 557'
C6b H37 2.80904(7) '1 556' '1 556'
H47 H49 2.81054(14) '1 556' '1 556'
H48 H50 2.81085(9) '1 556' '1 556'
C12b H49 2.81178(7) '1 556' '1 556'
H22 H24 2.81346(13) '1 556' '1 556'
H23 H25 2.81349(10) '1 556' '1 556'
H6 H69 2.81475(9) '1 556' '1 556'
H45 H47 2.81550(10) '1 556' '1 556'
H19 H42 2.81551(10) '1 556' '2 665'
H46 H48 2.81559(12) '1 556' '1 556'
H80 H82 2.81607(13) '1 556' '1 556'
H81 H83 2.81620(10) '1 556' '1 556'
H34 H37 2.81739(7) '1 556' '1 556'
H76 H78 2.81789(13) '1 556' '1 556'
H77 H79 2.81794(10) '1 556' '1 556'
H78 H80 2.81922(9) '1 556' '1 556'
H79 H81 2.81940(15) '1 556' '1 556'
H18 H81 2.82007(10) '1 556' '1 556'
H9 H11 2.82232(16) '1 556' '1 557'
H32 H83 2.82320(7) '1 556' '2 556'
O2b H8 2.82577(10) '1 556' '2 665'
H44 H67 2.82671(9) '1 556' '2 566'
H74 H76 2.82720(9) '1 556' '1 556'
H75 H77 2.82727(14) '1 556' '1 556'
O2b C3b 2.83423(7) '1 556' '1 556'
H31 H54 2.83539(10) '1 556' '2 665'
O2a H6 2.84027(12) '1 556' '1 556'
H57 H59 2.84206(7) '1 556' '2 676'
H49 H51 2.84247(11) '1 556' '1 556'
H50 H52 2.84283(12) '1 556' '1 556'
H17 H74 2.84454(12) '1 556' '1 556'
H8 H35 2.84465(12) '1 556' '2 665'
C1a H1 2.84574(7) '1 556' '1 556'
C3 O1a 2.84624(9) '1 556' '1 556'
H55 H57 2.85056(14) '1 556' '1 556'
H56 H58 2.85061(9) '1 556' '1 556'
H14 H70 2.85183(11) '1 556' .
H19 H21 2.85296(10) '1 556' '1 556'
H18 H20 2.85301(13) '1 556' '1 556'
H36 H39 2.85363(7) '1 556' '1 556'
H25 H27 2.85368(14) '1 556' '1 556'
H24 H26 2.85371(9) '1 556' '1 556'
H26 H30 2.85492(8) '1 556' 2
H28 H30 2.85649(9) '1 556' '1 556'
H29 H31 2.85653(15) '1 556' '1 556'
H8 H13 2.85708(7) '1 556' '1 556'
O1b O1c 2.85789(8) '1 556' '1 556'
H44 H71 2.85890(13) '1 556' '2 566'
H61 H62 2.86031(13) '1 556' '1 556'
H56 H79 2.86062(10) '1 556' '2 566'
H45 H50 2.86095(7) '1 556' '1 556'
H26 H85 2.86147(12) '1 556' '1 556'
H53 H80 2.86353(13) '1 556' '2 566'
H10 H66 2.86354(11) '1 556' .
H41 H64 2.86378(10) '1 556' '2 566'
H15 H38 2.86572(10) '1 556' '2 665'
H52 H54 2.86617(9) '1 556' '1 556'
H51 H53 2.86633(14) '1 556' '1 556'
H24 H51 2.86965(12) '1 556' '2 665'
H48 H71 2.87017(9) '1 556' '2 566'
H14 H77 2.87103(10) '1 556' '1 556'
H13 H70 2.87495(12) '1 556' '1 556'
O2b H34 2.88095(14) '1 556' '1 556'
H20 H25 2.88275(7) '1 556' '1 556'
H52 H55 2.88298(7) '1 556' '1 556'
H56 H80 2.88391(14) '1 556' '2 566'
H20 H43 2.88590(10) '1 556' '2 665'
O2a C3a 2.88811(7) '1 556' '1 556'
H29 H86 2.89020(7) '1 556' '2 556'
H10 H69 2.89544(12) '1 556' '1 556'
H64 H69 2.89580(7) '1 556' '1 556'
H18 H74 2.89892(11) '1 556' .
H45 H68 2.89913(10) '1 556' '2 566'
H28 H54 2.90132(14) '1 556' '2 665'
H40 H68 2.90187(11) '1 556' '2 565'
H6 H11 2.90340(7) '1 556' '1 556'
H21 H78 2.90407(12) '1 556' '1 556'
O1c C3c 2.90627(8) '1 556' '1 556'
H35 H37 2.90846(16) '1 556' .
H31 H58 2.90918(13) '1 556' '2 665'
H6 H62 2.90976(10) '1 556' .
H43 H48 2.91260(7) '1 556' '1 556'
H52 H75 2.91285(10) '1 556' '2 566'
H32 H85 2.91582(7) '1 556' 2
H48 H51 2.91582(7) '1 556' '1 556'
H40 H43 2.91798(7) '1 556' '1 556'
H41 H68 2.92060(13) '1 556' '2 566'
H14 H73 2.92291(12) '1 556' '1 556'
H28 H55 2.92952(13) '1 556' '2 665'
H77 H80 2.93182(7) '1 556' '1 556'
H54 H57 2.93216(7) '1 556' '1 556'
H57 H80 2.93245(10) '1 556' '2 566'
H50 H53 2.93245(6) '1 556' '1 556'
H72 H77 2.93247(7) '1 556' '1 556'
H42 H45 2.93248(7) '1 556' '1 556'
H45 H72 2.93393(13) '1 556' '2 566'
H22 H78 2.93403(11) '1 556' .
H58 H84 2.93595(8) '1 556' '1 666'
H52 H76 2.93610(14) '1 556' '2 566'
H70 H75 2.93705(7) '1 556' '1 556'
H6 H65 2.93815(12) '1 556' '1 556'
O2c H36 2.94021(7) '1 556' '2 565'
H52 H80 2.94083(12) '1 556' '2 565'
H26 H82 2.94362(11) '1 556' .
H20 H47 2.94362(12) '1 556' '2 665'
H62 H67 2.94434(7) '1 556' '1 556'
H79 H82 2.95088(7) '1 556' '1 556'
O1a H3 2.95189(15) '1 556' '2 665'
H47 H52 2.95202(7) '1 556' '1 556'
H25 H82 2.95420(13) '1 556' '1 556'
H10 H15 2.95467(7) '1 556' '1 556'
O2b H36 2.95527(7) '1 556' '1 556'
H19 H46 2.95652(13) '1 556' '2 665'
H18 H23 2.95807(7) '1 556' '1 556'
O2a H1 2.95831(7) '1 556' '1 556'
H31 H86 2.96060(7) '1 556' 2
H74 H79 2.96114(7) '1 556' '1 556'
O2a H8 2.96194(6) '1 556' '1 556'
H11 H34 2.96313(10) '1 556' '2 665'
O2a H66 2.96359(11) '1 556' '1 556'
H63 H66 2.96481(8) '1 556' '1 556'
H68 H73 2.96608(7) '1 556' '1 556'
H12 H39 2.96610(13) '1 556' '2 665'
H26 H31 2.96656(7) '1 556' '1 556'
H76 H81 2.96882(7) '1 556' '1 556'
H75 H78 2.97069(7) '1 556' '1 556'
H8 H34 2.97089(11) '1 556' '2 666'
H12 H17 2.97120(7) '1 556' '1 556'
H24 H29 2.97179(7) '1 556' '1 556'
H32 H59 2.97186(13) '1 556' '1 546'
H14 H74 2.97269(15) '1 556' '1 556'
H56 H83 2.97273(13) '1 556' '2 566'
H38 H41 2.97358(7) '1 556' '1 556'
H21 H24 2.97403(7) '1 556' '1 556'
H44 H68 2.97547(14) '1 556' '2 566'
O2b H34 2.97781(15) '1 556' .
O1a H1 2.97867(11) '1 556' '2 665'
H27 H30 2.98180(7) '1 556' '1 556'
H7 H10 2.98183(7) '1 556' '1 556'
H48 H76 2.98225(12) '1 556' '2 565'
H40 H67 2.98237(13) '1 556' '2 566'
H33 H60 2.98248(15) '1 556' '2 566'
O2c H60 2.98330(17) '1 556' '1 556'
H16 H46 2.98527(11) '1 556' '2 666'
H22 H27 2.98784(7) '1 556' '1 556'
H15 H18 2.99064(7) '1 556' '1 556'
H14 H19 2.99212(7) '1 556' '1 556'
H27 H54 2.99240(13) '1 556' '2 665'
H12 H42 2.99321(11) '1 556' '2 666'
H22 H82 2.99448(15) '1 556' '1 556'
H61 H65 2.99468(9) '1 556' '1 556'
H19 H22 2.99560(7) '1 556' '1 556'
H25 H28 2.99605(7) '1 556' '1 556'
H13 H16 2.99761(7) '1 556' '1 556'
H5 H60 2.99881(12) '1 556' .
H18 H78 2.99942(15) '1 556' '1 556'
H27 H50 3.00043(10) '1 556' '2 665'
H52 H79 3.00257(13) '1 556' '2 566'
H41 H46 3.00278(7) '1 556' '1 556'
O1c H65 3.00281(8) '1 556' '1 556'
H66 H71 3.00348(7) '1 556' '1 556'
H32 H84 3.00902(10) '1 556' 2
H67 H70 3.00906(7) '1 556' '1 556'
H53 H58 3.00927(7) '1 556' '1 556'
H9 H12 3.01292(7) '1 556' '1 556'
C3 C1b 3.01424(7) '1 556' '1 556'
H78 H83 3.01536(7) '1 556' '1 556'
H17 H20 3.01878(7) '1 556' '1 556'
H22 H81 3.02179(13) '1 556' '1 556'
H1 H1 3.02317(16) '1 556' '2 665'
H11 H38 3.02441(13) '1 556' '2 665'
O2b H37 3.02447(8) '1 556' .
H1 H2 3.02460(11) '1 556' '2 666'
H24 H54 3.02491(11) '1 556' '2 666'
H16 H21 3.02609(7) '1 556' '1 556'
H11 H14 3.02790(7) '1 556' '1 556'
H69 H72 3.02972(7) '1 556' '1 556'
H65 H68 3.03299(7) '1 556' '1 556'
H48 H75 3.03350(13) '1 556' '2 566'
H81 H84 3.03399(8) '1 556' '1 556'
C1c C4c 3.03625(7) '1 556' '1 556'
H18 H77 3.03667(13) '1 556' '1 556'
H37 H64 3.03712(13) '1 556' '2 566'
H48 H72 3.03755(14) '1 556' '2 566'
H73 H76 3.04230(7) '1 556' '1 556'
H6 H66 3.04597(13) '1 556' .
H18 H75 3.04675(13) '1 556' .
H7 H34 3.04689(13) '1 556' '2 665'
H23 H26 3.04933(8) '1 556' '1 556'
H44 H72 3.05088(12) '1 556' '2 565'
H39 H44 3.05130(7) '1 556' '1 556'
C1c H4 3.05156(9) '1 556' '2 565'
H16 H43 3.05248(13) '1 556' '2 665'
H22 H79 3.05249(13) '1 556' .
H15 H42 3.05398(13) '1 556' '2 665'
H20 H46 3.05451(15) '1 556' '2 665'
H71 H74 3.05556(7) '1 556' '1 556'
H51 H56 3.05804(7) '1 556' '1 556'
O2b H33 3.05927(16) '1 556' '1 556'
H24 H50 3.06218(13) '1 556' '2 666'
H10 H70 3.06240(14) '1 556' .
H40 H64 3.06382(13) '1 556' '2 565'
H44 H47 3.06794(7) '1 556' '1 556'
H22 H82 3.07108(14) '1 556' .
H16 H42 3.07135(15) '1 556' '2 665'
H46 H49 3.07221(8) '1 556' '1 556'
H10 H70 3.07490(15) '1 556' '1 556'
H18 H78 3.07827(14) '1 556' .
H35 H40 3.08147(8) '1 556' '1 556'
H52 H81 3.08194(13) '1 556' '2 565'
H5 H62 3.08263(8) '1 556' .
H48 H77 3.08641(13) '1 556' '2 565'
H11 H35 3.08656(16) '1 556' '2 665'
H36 H63 3.08889(13) '1 556' '2 566'
H56 H84 3.08922(12) '1 556' '2 565'
H27 H82 3.09033(13) '1 556' .
H26 H83 3.09151(13) '1 556' .
H80 H85 3.09214(7) '1 556' '1 556'
H32 H86 3.10313(15) '1 556' '2 556'
O2a H7 3.10380(16) '1 556' '1 556'
H58 H59 3.10456(15) '1 556' '2 675'
H33 H38 3.10577(7) '1 556' '1 556'
H37 H42 3.10635(8) '1 556' '1 556'
H14 H74 3.11611(14) '1 556' .
H4 H60 3.12240(9) '1 556' '2 565'
H30 H86 3.12259(10) '1 556' 2
H12 H38 3.12354(13) '1 556' '2 666'
H2 H62 3.12402(12) '1 556' '1 556'
H9 H69 3.12545(16) '1 556' '1 556'
H15 H70 3.12635(13) '1 556' .
H4 H61 3.12657(7) '1 556' '2 565'
H23 H50 3.12751(13) '1 556' '2 665'
H2 H5 3.13075(14) '1 556' '1 556'
H57 H84 3.13269(14) '1 556' '2 566'
H6 H66 3.13381(15) '1 556' '1 556'
H14 H71 3.13546(13) '1 556' .
H23 H78 3.14030(13) '1 556' .
H49 H54 3.14152(8) '1 556' '1 556'
H31 H84 3.14519(7) '1 556' 2
H28 H58 3.14900(12) '1 556' '2 666'
H19 H74 3.15014(13) '1 556' .
H10 H67 3.15144(13) '1 556' .
H20 H46 3.15233(14) '1 556' '2 666'
H12 H38 3.15916(15) '1 556' '2 665'
O2b C2b 3.16351(18) '1 556' .
C3 O2b 3.16417(7) '1 556' '1 556'
H16 H42 3.16661(14) '1 556' '2 666'
O1b H5 3.16735(10) '1 556' '1 556'
O2a H11 3.17537(8) '1 556' '1 557'
H24 H50 3.18078(15) '1 556' '2 665'
H57 H58 3.18271(7) '1 556' '2 676'
C1 H3 3.18338(15) '1 556' '2 665'
O1a O1c 3.18806(13) '1 556' '1 556'
H37 H63 3.19078(16) '1 556' '2 566'
O1c H61 3.19139(14) '1 556' '1 556'
H25 H54 3.19444(13) '1 556' '2 666'
H48 H72 3.20032(14) '1 556' '2 565'
H11 H66 3.20063(13) '1 556' .
H21 H50 3.20222(14) '1 556' '2 666'
O2c H33 3.20229(13) '1 556' '2 565'
H52 H76 3.20619(14) '1 556' '2 565'
H18 H79 3.20846(10) '1 556' .
H58 H59 3.20882(11) '1 556' '2 676'
H57 H57 3.21194(8) '1 556' '2 676'
H32 H86 3.21276(14) '1 556' 2
C14b H59 3.21483(15) '1 556' '2 675'
H30 H85 3.21545(7) '1 556' 2
H14 H75 3.21822(11) '1 556' .
H28 H54 3.21875(15) '1 556' '2 666'
H29 H58 3.22429(13) '1 556' '2 666'
C14c H32 3.22435(11) '1 556' 2
H24 H53 3.23154(13) '1 556' '2 666'
H28 H57 3.23411(13) '1 556' '2 666'
H43 H72 3.24014(14) '1 556' '2 565'
H44 H73 3.24259(14) '1 556' '2 565'
H40 H64 3.24695(16) '1 556' '2 566'
H16 H45 3.25104(14) '1 556' '2 666'
C14b H57 3.25627(8) '1 556' '2 676'
C1 H1 3.26206(15) '1 556' '2 665'
H59 H59 3.26358(15) '1 556' '2 676'
H6 H63 3.26438(14) '1 556' .
H40 H69 3.26835(14) '1 556' '2 565'
H44 H68 3.27001(14) '1 556' '2 565'
O1c H3 3.27024(13) '1 556' '1 556'
C1 H4 3.27067(12) '1 556' '1 556'
H22 H83 3.27262(11) '1 556' .
C2c H37 3.27454(12) '1 556' '2 566'
H56 H80 3.27463(15) '1 556' '2 565'
C1c H64 3.27662(8) '1 556' '1 556'
H51 H80 3.27701(14) '1 556' '2 565'
H13 H73 3.27702(17) '1 556' '1 556'
H17 H46 3.27831(14) '1 556' '2 666'
O2a C2a 3.28063(18) '1 556' '1 557'
C14a H86 3.28072(11) '1 556' 2
C2 H1 3.28140(13) '1 556' '2 665'
C14b H59 3.28189(12) '1 556' '2 676'
C2c H4 3.28320(7) '1 556' '2 565'
H52 H77 3.28660(11) '1 556' '2 565'
H55 H84 3.28747(14) '1 556' '2 565'
H56 H85 3.29086(14) '1 556' '2 565'
O2c H65 3.29477(7) '1 556' '1 556'
H23 H82 3.29488(11) '1 556' .
O2a H62 3.29604(15) '1 556' '1 556'
C1 H1 3.29610(14) '1 556' '2 666'
H32 H58 3.29734(14) '1 556' '2 665'
H47 H76 3.29922(14) '1 556' '2 565'
C14a H30 3.30244(17) '1 556' 2
C3 H1 3.30407(15) '1 556' '1 556'
H8 H37 3.30483(15) '1 556' '2 666'
H39 H68 3.31053(14) '1 556' '2 565'
C1b O2c 3.31104(18) '1 556' '2 565'
C2c H33 3.31306(15) '1 556' '2 566'
H30 H86 3.31377(16) '1 556' '2 556'
H19 H78 3.32172(11) '1 556' .
H10 H71 3.32480(11) '1 556' .
H36 H65 3.32610(15) '1 556' '2 565'
C1b H7 3.32691(17) '1 556' '2 665'
H25 H50 3.32740(11) '1 556' '2 666'
H20 H49 3.33300(15) '1 556' '2 666'
H12 H41 3.33744(14) '1 556' '2 666'
H32 H84 3.34400(16) '1 556' '2 556'
C12b H59 3.34481(8) '1 556' '1 556'
C4b H61 3.34574(12) '1 556' '2 566'
H29 H54 3.34641(11) '1 556' '2 666'
C12a H32 3.34676(8) '1 556' '1 556'
C1c H63 3.34744(12) '1 556' '1 556'
H15 H74 3.34996(11) '1 556' .
H9 H38 3.35252(15) '1 556' '2 666'
H13 H42 3.35317(14) '1 556' '2 666'
H6 H67 3.35412(11) '1 556' .
C14c H31 3.35710(8) '1 556' 2
H55 H80 3.36062(11) '1 556' '2 565'
C1a H3 3.36265(14) '1 556' '2 665'
C14a H85 3.36468(8) '1 556' 2
C11b H76 3.36543(15) '1 556' '2 566'
C3a H70 3.36564(12) '1 556' '1 556'
H36 H61 3.36637(17) '1 556' '2 566'
C4c H60 3.36802(7) '1 556' '1 556'
C13b H59 3.36869(9) '1 556' '2 675'
C7c H9 3.36893(13) '1 556' '1 556'
H49 H75 3.36918(17) '1 556' '2 566'
H25 H85 3.36944(17) '1 556' '1 556'
C5a H35 3.37036(13) '1 556' '2 665'
C1b H61 3.37391(13) '1 556' '2 565'
H26 H86 3.37904(15) '1 556' '1 556'
C9a H82 3.37970(12) '1 556' '1 556'
H20 H45 3.38003(11) '1 556' '2 666'
H21 H27 3.38177(9) '1 556' '1 557'
H56 H81 3.38380(11) '1 556' '2 565'
H23 H47 3.38511(17) '1 556' '2 665'
H15 H39 3.38521(17) '1 556' '2 665'
C5a H74 3.38537(11) '1 556' '1 556'
C9c H18 3.38767(13) '1 556' '1 557'
H41 H67 3.38851(17) '1 556' '2 566'
O2a H6 3.39166(17) '1 556' '1 557'
C10b H72 3.39266(12) '1 556' '2 566'
H35 H61 3.39302(11) '1 556' '2 565'
C7a H78 3.39380(12) '1 556' '1 556'
H36 H60 3.39623(13) '1 556' '2 566'
C3b H12 3.39700(12) '1 556' '2 665'
C12b H28 3.39735(15) '1 556' '2 665'
C1a H34 3.39813(13) '1 556' '2 666'
H25 H31 3.39869(9) '1 556' '1 557'
C6a H70 3.40000(13) '1 556' .
H55 H58 3.40012(7) '1 556' '2 675'
H9 H15 3.40101(10) '1 556' '1 557'
C7c H14 3.40214(13) '1 556' '1 557'
C12c H86 3.40365(8) '1 556' '1 556'
C11c H22 3.40423(13) '1 556' '1 557'
H63 H69 3.40473(10) '1 556' '1 557'
H28 H53 3.40530(12) '1 556' '2 666'
C9a H50 3.40628(13) '1 556' '2 666'
C6a H74 3.40664(15) '1 556' '1 556'
C4c H36 3.40708(14) '1 556' '2 565'
C10b H76 3.41111(15) '1 556' '2 566'
H75 H81 3.41120(10) '1 556' '1 557'
C1a H66 3.41185(12) '1 556' '1 556'
C5c H10 3.41273(13) '1 556' '1 557'
H3 H33 3.41277(11) '1 556' .
C13b H80 3.41527(15) '1 556' '2 566'
H11 H70 3.41641(11) '1 556' .
C12c H56 3.42121(15) '1 556' '2 566'
C1b H8 3.42297(11) '1 556' '2 665'
C13c H26 3.42413(13) '1 556' '1 557'
C12a H82 3.42585(13) '1 556' .
C9b H24 3.42828(12) '1 556' '2 665'
H31 H85 3.42876(9) '1 556' 2
H29 H84 3.42979(8) '1 556' '2 556'
C13a H54 3.43027(15) '1 556' '2 665'
O2b H7 3.43103(17) '1 556' '2 665'
H43 H49 3.43182(10) '1 556' .
C8a H78 3.43186(15) '1 556' '1 556'
C12b H76 3.43256(12) '1 556' '2 566'
C4b H8 3.43267(14) '1 556' '2 666'
C12c H52 3.43294(13) '1 556' '2 565'
H39 H45 3.43378(9) '1 556' .
C14c H22 3.43419(12) '1 556' '1 556'
O2c C2c 3.43511(16) '1 556' .
H17 H23 3.43608(10) '1 556' '1 557'
H36 H37 3.43709(18) '1 556' .
C8a H74 3.43750(13) '1 556' .
C14a H84 3.43756(8) '1 556' 2
C11b H28 3.43921(12) '1 556' '2 665'
O2c O2c 3.43986(8) '1 556' '2 565'
H21 H46 3.44020(11) '1 556' '2 666'
H48 H73 3.44352(11) '1 556' '2 565'
C4a H66 3.44484(13) '1 556' .
C3 O2c 3.44560(8) '1 556' '2 565'
C10a H82 3.44587(15) '1 556' '1 556'
H51 H76 3.44592(12) '1 556' '2 565'
H21 H81 3.44770(18) '1 556' '1 556'
C3b H61 3.44873(13) '1 556' '2 565'
C6c H44 3.44948(15) '1 556' '2 566'
C10a H78 3.45178(13) '1 556' .
C10c H48 3.45217(13) '1 556' '2 565'
H13 H19 3.45353(10) '1 556' '1 557'
C3a H38 3.45457(14) '1 556' '2 666'
H7 H66 3.45497(12) '1 556' .
H79 H85 3.45544(9) '1 556' '1 557'
H2 H4 3.45592(11) '1 556' '1 556'
H7 H62 3.45624(15) '1 556' .
H17 H77 3.45706(18) '1 556' '1 556'
H25 H86 3.46102(16) '1 556' '1 556'
C10b H20 3.46266(14) '1 556' '2 666'
C13c H22 3.46292(15) '1 556' '1 556'
C8c H49 3.46302(13) '1 556' '2 566'
C9b H72 3.46368(15) '1 556' '2 566'
C9c H13 3.46446(13) '1 556' '1 556'
H43 H68 3.46525(11) '1 556' '2 565'
C2c H36 3.46566(13) '1 556' '2 565'
H47 H53 3.46627(10) '1 556' .
H45 H71 3.46658(17) '1 556' '2 566'
C4a H35 3.46838(18) '1 556' '2 665'
C4a H70 3.47066(15) '1 556' '1 556'
O1c C4c 3.47073(8) '1 556' '1 556'
H71 H77 3.47124(10) '1 556' '1 557'
C14b H55 3.47231(8) '1 556' '2 675'
C1 C1b 3.47251(8) '1 556' '1 556'
C9c H14 3.47336(15) '1 556' '1 556'
C6c H9 3.47337(18) '1 556' '1 556'
H35 H64 3.47452(16) '1 556' '2 565'
H17 H42 3.47562(12) '1 556' '2 666'
C1c H36 3.47608(10) '1 556' '2 565'
C3b H64 3.47636(14) '1 556' '2 565'
C10c H52 3.47637(15) '1 556' '2 566'
C13c H21 3.47967(14) '1 556' '1 556'
C14a H86 3.47988(15) '1 556' '2 556'
H13 H38 3.48041(12) '1 556' '2 666'
H35 H41 3.48219(10) '1 556' .
C3c H6 3.48631(14) '1 556' '1 557'
C14c H32 3.48768(16) '1 556' '2 556'
C7b H68 3.48919(15) '1 556' '2 566'
C14a H54 3.49046(12) '1 556' '2 665'
C3c H40 3.49050(12) '1 556' '2 566'
H27 H51 3.49188(18) '1 556' '2 665'
H4 H33 3.49247(13) '1 556' .
C11c H17 3.49270(13) '1 556' '1 556'
H30 H83 3.49339(8) '1 556' '2 556'
C10a H46 3.49431(12) '1 556' '2 665'
C11a H47 3.49575(14) '1 556' '2 665'
C5b H16 3.49632(12) '1 556' '2 665'
H39 H64 3.49675(12) '1 556' '2 565'
C2a H66 3.49933(15) '1 556' '1 556'
C10c H49 3.49943(17) '1 556' '2 566'
H19 H43 3.50066(18) '1 556' '2 665'
C6c H40 3.50090(14) '1 556' '2 565'
C11c H18 3.50256(15) '1 556' '1 556'
C14c H30 3.50778(8) '1 556' 2
C11c H56 3.50992(12) '1 556' '2 566'
C9a H46 3.51112(15) '1 556' '2 665'
C8c H10 3.51119(12) '1 556' '1 556'
H47 H50 3.51256(19) '1 556' .
H8 H34 3.51289(17) '1 556' '2 665'
C7c H10 3.51347(15) '1 556' '1 556'
H16 H41 3.51378(12) '1 556' '2 666'
C12c H18 3.51407(12) '1 556' '1 556'
H67 H73 3.51574(10) '1 556' '1 557'
H63 H64 3.51609(19) '1 556' '1 557'
C14a H58 3.51658(15) '1 556' '2 665'
C1c O2c 3.51838(9) '1 556' '2 565'
H60 H64 3.51936(8) '1 556' '1 556'
C5c H44 3.51979(12) '1 556' '2 566'
C5b H63 3.52086(14) '1 556' '2 566'
C5b H68 3.52228(14) '1 556' '2 565'
C10a H85 3.52352(13) '1 556' '1 556'
C11b H80 3.52425(14) '1 556' '2 565'
C11a H54 3.52503(13) '1 556' '2 666'
C2b O2c 3.52884(16) '1 556' '2 565'
H44 H69 3.53173(12) '1 556' '2 565'
C12b H80 3.53298(15) '1 556' '2 566'
C5c H9 3.53305(17) '1 556' '1 556'
C7a H74 3.53479(15) '1 556' '1 556'
H2 H7 3.53494(11) '1 556' '1 557'
C8b H16 3.53514(14) '1 556' '2 666'
H24 H49 3.53562(12) '1 556' '2 666'
C11c H18 3.53569(14) '1 556' '1 557'
H35 H38 3.5370(2) '1 556' .
C8a H42 3.53700(12) '1 556' '2 665'
C10c H14 3.53726(12) '1 556' '1 556'
C8b H20 3.53796(15) '1 556' '2 665'
C6b H16 3.53863(15) '1 556' '2 665'
H54 H59 3.53898(8) '1 556' '1 556'
C3a H66 3.53961(15) '1 556' '1 556'
C12b H24 3.53965(14) '1 556' '2 666'
C8c H48 3.53977(15) '1 556' '2 566'
H2 H5 3.54027(14) '1 556' '1 557'
C4b H12 3.54079(15) '1 556' '2 665'
C3c H37 3.54128(18) '1 556' '2 566'
H8 H11 3.54437(19) '1 556' '1 557'
C14c H26 3.54546(15) '1 556' '1 556'
O1c O2c 3.54581(8) '1 556' '2 565'
C10b H24 3.54783(15) '1 556' '2 665'
O2b C2c 3.54840(17) '1 556' '2 565'
C7a H46 3.54939(14) '1 556' '2 666'
C3a H35 3.54973(17) '1 556' '2 665'
H26 H32 3.55022(8) '1 556' '1 556'
C7c H44 3.55061(15) '1 556' '2 566'
C2b H61 3.55283(15) '1 556' '2 566'
C1c H60 3.5539(2) '1 556' .
C7a H42 3.55406(15) '1 556' '2 665'
C9c H14 3.55437(14) '1 556' '1 557'
C14a C14c 3.55516(9) '1 556' 2
C6c H6 3.55699(12) '1 556' '1 556'
C13c H32 3.55818(10) '1 556' '2 556'
H27 H32 3.55822(9) '1 556' '1 556'
C2a H69 3.55860(14) '1 556' '1 556'
O2c H63 3.56108(8) '1 556' .
C10b H47 3.5612(2) '1 556' '1 557'
C9b H76 3.56187(14) '1 556' '2 565'
H48 H49 3.56191(19) '1 556' .
C14b C14b 3.56299(10) '1 556' '2 676'
C13b H28 3.56339(15) '1 556' '2 665'
C4a H73 3.56455(14) '1 556' '1 556'
C3a H69 3.56585(19) '1 556' '1 556'
C7a H39 3.56679(14) '1 556' '2 665'
H29 H30 3.56740(16) '1 556' 2
C14b H80 3.56835(12) '1 556' '2 566'
H51 H57 3.56909(10) '1 556' .
H9 H34 3.56927(12) '1 556' '2 666'
C13c H22 3.56947(14) '1 556' '1 557'
C8c H44 3.57056(14) '1 556' '2 565'
C4c H63 3.5717(2) '1 556' .
C7b H72 3.57200(14) '1 556' '2 565'
O1a O1b 3.57340(8) '1 556' '1 556'
H26 H86 3.57347(16) '1 556' .
C10a H82 3.57389(14) '1 556' .
H37 H60 3.57423(11) '1 556' '2 566'
C14a H83 3.57431(9) '1 556' '2 556'
C11b H53 3.5750(2) '1 556' .
O2b O2c 3.57629(18) '1 556' '2 565'
C2 C1a 3.57754(9) '1 556' '1 556'
C1a H65 3.57758(19) '1 556' '1 556'
C5c H6 3.57790(16) '1 556' '1 556'
C9b H49 3.5784(2) '1 556' .
C6b H12 3.57864(14) '1 556' '2 666'
C9a H78 3.57873(15) '1 556' '1 556'
C8b H68 3.57888(12) '1 556' '2 566'
H53 H59 3.57919(9) '1 556' '1 556'
H53 H79 3.57920(18) '1 556' '2 566'
C13a H51 3.57947(14) '1 556' '2 665'
C9c H52 3.58035(12) '1 556' '2 566'
C11a H27 3.5808(2) '1 556' '1 557'
C14b H58 3.58089(9) '1 556' '2 676'
C13a H31 3.5813(2) '1 556' '1 557'
C14a H29 3.5816(2) '1 556' .
C9a H23 3.5820(2) '1 556' '1 557'
C12a H25 3.5822(2) '1 556' .
C5a H70 3.58268(15) '1 556' '1 556'
C7c H10 3.58351(14) '1 556' '1 557'
C2a H62 3.58365(14) '1 556' .
C11a H50 3.58432(14) '1 556' '2 666'
O2c C3c 3.58436(13) '1 556' '1 556'
C7b H20 3.58446(12) '1 556' '2 665'
C11b H24 3.58549(15) '1 556' '2 665'
C7c H48 3.58594(12) '1 556' '2 566'
C3b H11 3.58776(19) '1 556' '2 665'
C5a H42 3.58839(14) '1 556' '2 666'
C10a H21 3.5889(2) '1 556' .
H47 H72 3.58934(12) '1 556' '2 565'
C14c H29 3.58951(9) '1 556' '2 556'
H40 H65 3.59068(12) '1 556' '2 565'
C3b H61 3.59147(16) '1 556' '2 566'
C3a H11 3.5916(2) '1 556' '1 557'
C13a H86 3.59253(10) '1 556' '2 556'
C8a H78 3.59295(14) '1 556' .
C5c H6 3.59322(14) '1 556' '1 557'
C12b H51 3.5954(2) '1 556' '1 557'
C1b H1 3.59591(8) '1 556' '1 556'
C3b H37 3.5969(2) '1 556' .
C8b H72 3.59693(16) '1 556' '2 566'
C6a H38 3.59748(13) '1 556' '2 665'
C2 O1a 3.59758(18) '1 556' '2 665'
C14c H56 3.59950(14) '1 556' '2 565'
O1b H1 3.59953(14) '1 556' '2 666'
H62 H65 3.5996(2) '1 556' '1 557'
C12c H79 3.5997(2) '1 556' .
C11c H81 3.6012(2) '1 556' '1 557'
C13b H84 3.60324(14) '1 556' '2 565'
C8b H23 3.60414(14) '1 556' '2 665'
C8c H13 3.60449(19) '1 556' '1 556'
C3c H65 3.6047(2) '1 556' '1 557'
C5b H41 3.6096(2) '1 556' .
C14b H28 3.60979(14) '1 556' '2 666'
C6c H10 3.60985(15) '1 556' '1 556'
C10c H53 3.61072(14) '1 556' '2 566'
C13a H58 3.61078(14) '1 556' '2 666'
C5a H15 3.6129(2) '1 556' '1 557'
H9 H10 3.6135(2) '1 556' '1 557'
C8c H14 3.61402(15) '1 556' '1 556'
C9c H49 3.61464(19) '1 556' '2 566'
C11a H82 3.61508(15) '1 556' '1 556'
H59 H84 3.61617(16) '1 556' '2 566'
C6b H64 3.61680(12) '1 556' '2 566'
C9c H77 3.6169(2) '1 556' '1 557'
C4a H9 3.6170(2) '1 556' .
C6b H68 3.61739(16) '1 556' '2 566'
C8b H43 3.6178(2) '1 556' '1 557'
C6a H13 3.6180(2) '1 556' .
C2b H11 3.61816(14) '1 556' '2 665'
C5a H38 3.61829(16) '1 556' '2 665'
C4a H70 3.61868(14) '1 556' .
C6b H39 3.6204(2) '1 556' '1 557'
C7b H45 3.6205(2) '1 556' .
H60 H65 3.62106(8) '1 556' '1 556'
C6a H74 3.62166(15) '1 556' .
C4b H63 3.62168(19) '1 556' '2 566'
C8a H17 3.6222(2) '1 556' .
C1 O1a 3.62266(14) '1 556' '2 665'
C10c H75 3.6227(2) '1 556' .
C7a H19 3.6227(2) '1 556' '1 557'
C13c H56 3.62324(16) '1 556' '2 566'
H26 H32 3.62431(16) '1 556' 2
C4c H40 3.62457(16) '1 556' '2 566'
C3a H34 3.62567(13) '1 556' '2 666'
H81 H86 3.62696(8) '1 556' '1 556'
C2c H5 3.62740(13) '1 556' '1 557'
H12 H37 3.62874(12) '1 556' '2 666'
H1 H5 3.62897(16) '1 556' '1 556'
C3c H5 3.62961(9) '1 556' '1 557'
C8a H81 3.62984(14) '1 556' '1 556'
C6c H67 3.6299(2) '1 556' .
C3a O2b 3.63126(15) '1 556' '2 665'
C13c H85 3.6313(2) '1 556' '1 557'
C2b H7 3.63144(18) '1 556' '2 665'
C5c H69 3.6318(2) '1 556' '1 557'
C12a H54 3.63230(16) '1 556' '2 665'
C4a H69 3.63248(17) '1 556' '1 556'
C7c H13 3.63280(17) '1 556' '1 556'
H40 H41 3.6331(2) '1 556' .
O2a C2b 3.63324(17) '1 556' '2 666'
C14c H83 3.6336(2) '1 556' .
C2a H66 3.63407(15) '1 556' .
O1b O2c 3.63433(17) '1 556' '2 565'
O1c H5 3.6351(2) '1 556' '1 557'
C13b H57 3.6358(2) '1 556' .
C14b H55 3.6359(2) '1 556' '1 557'
C12a H85 3.63658(17) '1 556' '1 556'
C4c H41 3.63786(14) '1 556' '2 566'
C6b H19 3.63803(14) '1 556' '2 665'
C4b H35 3.6390(2) '1 556' '1 557'
C10c H52 3.64049(14) '1 556' '2 565'
C8a H46 3.64111(16) '1 556' '2 665'
C3b H8 3.64124(16) '1 556' '2 665'
C7b H67 3.64133(14) '1 556' '2 566'
C9c H17 3.64166(17) '1 556' '1 556'
C4b H15 3.64286(14) '1 556' '2 665'
C7c H73 3.6445(2) '1 556' '1 557'
C14a H26 3.64743(12) '1 556' 2
C11c H52 3.64779(16) '1 556' '2 566'
C12a H30 3.64850(12) '1 556' 2
C5a H73 3.64938(19) '1 556' '1 556'
C9b H20 3.64984(16) '1 556' '2 665'
C8c H71 3.6550(2) '1 556' .
C8b H20 3.65682(14) '1 556' '2 666'
C9b H71 3.65712(14) '1 556' '2 566'
C3b O2c 3.65828(11) '1 556' '2 565'
C2a H65 3.66099(17) '1 556' '1 556'
C3 H60 3.66111(13) '1 556' .
C1a O2b 3.66116(18) '1 556' '2 665'
C5b H64 3.66119(14) '1 556' '2 565'
C12c H22 3.66495(16) '1 556' '1 556'
C1a H5 3.66592(9) '1 556' '1 556'
C2c H36 3.66847(16) '1 556' '2 566'
C11a H51 3.66911(18) '1 556' '2 665'
C5b H12 3.66947(16) '1 556' '2 665'
C7b H71 3.66998(18) '1 556' '2 566'
C4c H6 3.67061(16) '1 556' '1 556'
C5b H64 3.67071(16) '1 556' '2 566'
C11a H85 3.6745(2) '1 556' '1 556'
C1a H7 3.6760(2) '1 556' '1 557'
C2 C2b 3.67641(9) '1 556' '1 556'
C6a H73 3.67937(18) '1 556' '1 556'
C11a H50 3.67959(16) '1 556' '2 665'
C12b H31 3.68011(15) '1 556' '2 665'
C6a H77 3.68021(14) '1 556' '1 556'
C9a H46 3.68235(14) '1 556' '2 666'
C10c H18 3.68246(16) '1 556' '1 556'
C11c H21 3.68285(17) '1 556' '1 556'
C10b H24 3.68319(14) '1 556' '2 666'
C2 C1c 3.68371(17) '1 556' '1 556'
C14c H25 3.6838(2) '1 556' '1 556'
C13a H54 3.68559(15) '1 556' '2 666'
C12c H53 3.68677(18) '1 556' '2 566'
C5a H38 3.68885(14) '1 556' '2 666'
C9c H48 3.68930(16) '1 556' '2 566'
O1c H1 3.6915(2) '1 556' '1 556'
C9a H43 3.69236(14) '1 556' '2 665'
O1b H3 3.6932(2) '1 556' '1 557'
O1b H7 3.69521(15) '1 556' '2 665'
O1b C3b 3.69626(9) '1 556' '1 556'
C5c H40 3.69746(16) '1 556' '2 566'
C1c H2 3.69797(19) '1 556' '1 556'
O1a C3a 3.69845(10) '1 556' '1 556'
C13b H79 3.69890(14) '1 556' '2 566'
C11b H75 3.69996(14) '1 556' '2 566'
O2b C4b 3.70068(12) '1 556' .
C12a H50 3.70117(13) '1 556' '2 665'
C2b H8 3.70257(16) '1 556' '2 665'
O2a H65 3.70263(18) '1 556' '1 556'
C10a H47 3.7030(2) '1 556' '2 665'
C6c H41 3.70351(18) '1 556' '2 566'
C6c H45 3.70678(14) '1 556' '2 566'
C9a H47 3.70770(18) '1 556' '2 665'
O2b H5 3.70862(9) '1 556' '1 556'
C4c H40 3.70891(14) '1 556' '2 565'
C7b H16 3.71301(16) '1 556' '2 665'
C13a H30 3.71459(18) '1 556' 2
C12c H21 3.7150(2) '1 556' '1 556'
C10c H17 3.7154(2) '1 556' '1 556'
C1b H2 3.71729(9) '1 556' '1 556'
C8c H48 3.71768(14) '1 556' '2 565'
C7a H42 3.71877(15) '1 556' '2 666'
C13c H25 3.71977(18) '1 556' '1 556'
C6a H39 3.7202(2) '1 556' '2 665'
C12b H28 3.72045(15) '1 556' '2 666'
C4c H37 3.72082(18) '1 556' '2 566'
C13b H80 3.72112(15) '1 556' '2 565'
C12c H56 3.72297(15) '1 556' '2 565'
C11b H76 3.72416(15) '1 556' '2 565'
C6a H42 3.72880(16) '1 556' '2 665'
C2b H8 3.72918(14) '1 556' '2 666'
O2c H64 3.72972(9) '1 556' '1 556'
O2c C4c 3.73026(8) '1 556' '1 556'
C1b H33 3.7308(2) '1 556' .
C4b H11 3.73117(18) '1 556' '2 665'
O2b H38 3.73461(11) '1 556' .
C1 C1 3.73462(16) '1 556' '2 665'
C1 C2a 3.73510(9) '1 556' '1 556'
C5c H41 3.7352(2) '1 556' '2 566'
C5a H39 3.73559(18) '1 556' '2 665'
C14b H31 3.73598(18) '1 556' '2 665'
C4a H38 3.73692(16) '1 556' '2 665'
C6b H16 3.73778(15) '1 556' '2 666'
C8c H45 3.73837(18) '1 556' '2 566'
C2a O2b 3.7428(2) '1 556' '2 665'
C6b H67 3.7455(2) '1 556' '2 566'
O1a H2 3.7481(2) '1 556' .
O2b H60 3.74840(17) '1 556' '2 565'
C8b H19 3.74894(18) '1 556' '2 665'
C14b H84 3.74958(13) '1 556' '1 666'
C5b H67 3.75060(18) '1 556' '2 566'
O1a H4 3.75254(10) '1 556' '1 556'
C13a H55 3.75291(18) '1 556' '2 665'
C4a H34 3.75447(13) '1 556' '2 665'
C4b H12 3.75505(15) '1 556' '2 666'
C5b H15 3.7579(2) '1 556' '2 665'
C7b H68 3.75846(15) '1 556' '2 565'
C14b H32 3.76148(15) '1 556' '1 566'
C12a H51 3.7620(2) '1 556' '2 665'
C14a H59 3.76560(15) '1 556' '1 546'
C10b H27 3.76663(15) '1 556' '2 665'
C3b H63 3.76663(18) '1 556' '2 566'
C9b H23 3.7699(2) '1 556' '2 665'
C4b H64 3.77017(16) '1 556' '2 566'
C12c H57 3.77041(14) '1 556' '2 566'
C8b H71 3.7704(2) '1 556' '2 566'
O1c H63 3.77300(12) '1 556' '1 556'
C2b H60 3.77366(18) '1 556' '2 566'
O2c H61 3.77433(17) '1 556' .
C10b H75 3.7784(2) '1 556' '2 566'
C14c H58 3.78112(13) '1 556' '1 446'
C12b H27 3.78131(18) '1 556' '2 665'
C9b H72 3.78273(15) '1 556' '2 565'
C1b O1c 3.78423(9) '1 556' '1 556'
C14b H84 3.78502(16) '1 556' '2 566'
C1b H5 3.78800(9) '1 556' '1 556'
C13b H83 3.79013(18) '1 556' '2 566'
C11b H79 3.79065(19) '1 556' '2 566'
C9a H81 3.7933(2) '1 556' '1 556'
C10a H81 3.79349(18) '1 556' '1 556'
C9b H75 3.79432(19) '1 556' '2 566'
C6c H44 3.79447(15) '1 556' '2 565'
C3 C2c 3.79634(15) '1 556' '1 556'
C7c H45 3.7968(2) '1 556' '2 566'
C3c H36 3.79761(16) '1 556' '2 566'
C7b H19 3.8016(2) '1 556' '2 665'
C1a O1c 3.80617(12) '1 556' '1 556'
C7a H77 3.8096(2) '1 556' '1 556'
C1a C4a 3.81006(9) '1 556' '1 556'
C8a H77 3.81072(18) '1 556' '1 556'
C6b H15 3.81331(18) '1 556' '2 665'
C14b H58 3.81366(15) '1 556' '2 675'
C10a H50 3.81757(16) '1 556' '2 665'
C1a H62 3.82307(16) '1 556' '1 556'
C11c H53 3.8245(2) '1 556' '2 566'
C14b C14b 3.82606(15) '1 556' '2 675'
O2a C5c 3.82711(16) '1 556' '1 556'
O1a H8 3.82798(9) '1 556' '1 556'
O2a H3 3.83143(15) '1 556' '2 665'
C2a H34 3.83281(16) '1 556' '2 665'
C7a H43 3.83574(19) '1 556' '2 665'
C8a H43 3.8423(2) '1 556' '2 665'
C11b H27 3.8474(2) '1 556' '2 665'
C10b H23 3.84854(19) '1 556' '2 665'
C2 H33 3.85046(9) '1 556' '1 556'
C2a C5a 3.85563(9) '1 556' '1 556'
C10a H79 3.86090(18) '1 556' .
C1b C4b 3.86201(9) '1 556' '1 556'
O2c H62 3.86238(14) '1 556' '1 556'
C8a H75 3.86572(18) '1 556' .
C3a H34 3.86955(17) '1 556' '2 665'
C13c H27 3.87132(18) '1 556' '1 557'
C1 H2 3.87312(15) '1 556' '2 666'
C1 C2 3.87562(18) '1 556' '2 665'
C3a C6a 3.87760(9) '1 556' '1 556'
C12b H79 3.8787(2) '1 556' '2 566'
C12a H83 3.88077(18) '1 556' .
O1b H36 3.88336(9) '1 556' '1 556'
C3c C6c 3.88821(9) '1 556' '1 556'
C2b H61 3.88835(17) '1 556' '2 565'
C3 C1a 3.88989(9) '1 556' '1 556'
C2b H3 3.89130(9) '1 556' '1 556'
C4c C7c 3.89410(9) '1 556' '1 556'
C8c C11c 3.89433(9) '1 556' '1 556'
C13b H31 3.8969(2) '1 556' '2 665'
C6b C9b 3.89734(9) '1 556' '1 556'
C8b C11b 3.89802(9) '1 556' '1 556'
C7b C10b 3.89987(9) '1 556' '1 556'
C14a H55 3.9017(2) '1 556' '2 665'
C2b H4 3.90245(10) '1 556' '1 556'
C10a C13a 3.90283(9) '1 556' '1 556'
C7a C10a 3.90449(9) '1 556' '1 556'
C9c C12c 3.90451(9) '1 556' '1 556'
O2c C3c 3.90483(10) '1 556' .
O2a C4a 3.90554(12) '1 556' '1 557'
C1 H7 3.90724(9) '1 556' '1 556'
C2c C5c 3.90746(9) '1 556' '1 556'
C4a C7a 3.90939(9) '1 556' '1 556'
C10c C13c 3.91153(9) '1 556' '1 556'
C3b H60 3.91299(15) '1 556' '2 566'
C1 H62 3.91370(15) '1 556' '1 556'
C5a C8a 3.91470(9) '1 556' '1 556'
C2b C5b 3.91508(9) '1 556' '1 556'
C6c C9c 3.91532(9) '1 556' '1 556'
C8a C11a 3.91601(9) '1 556' '1 556'
C9a C12a 3.91642(9) '1 556' '1 556'
C11c H23 3.91919(18) '1 556' '1 557'
O1b H5 3.92072(18) '1 556' '1 557'
C14c H57 3.9214(2) '1 556' '2 566'
C10b C13b 3.92181(9) '1 556' '1 556'
C5b C8b 3.92301(9) '1 556' '1 556'
C9b H77 3.92351(18) '1 556' '2 565'
C14b H83 3.9246(2) '1 556' '2 566'
C2a C1b 3.9280(2) '1 556' '2 665'
C2a H2 3.92979(9) '1 556' '1 556'
C11b H81 3.92982(18) '1 556' '2 565'
C3b C6b 3.93053(9) '1 556' '1 556'
C9b C12b 3.93417(9) '1 556' '1 556'
C4b C7b 3.93690(9) '1 556' '1 556'
C1a H3 3.93709(10) '1 556' '1 556'
C7c C10c 3.93864(9) '1 556' '1 556'
C3 C1c 3.94176(11) '1 556' '2 565'
C9c H19 3.94207(18) '1 556' '1 557'
O1a H62 3.94348(15) '1 556' .
C13b H58 3.94427(10) '1 556' '2 675'
C3 H62 3.94452(14) '1 556' '1 556'
C5c C8c 3.94701(9) '1 556' '1 556'
O1a H65 3.94811(17) '1 556' '1 556'
C11c C14c 3.95025(9) '1 556' '1 556'
C13c H57 3.9512(2) '1 556' '2 566'
C7c H15 3.95295(18) '1 556' '1 557'
C1c H63 3.95327(12) '1 556' .
C11b C14b 3.95504(10) '1 556' '1 556'
O1b H35 3.95573(10) '1 556' '1 556'
C6a H71 3.95727(18) '1 556' .
C3 H65 3.95825(9) '1 556' '1 556'
O2a O1c 3.96057(12) '1 556' '1 556'
O2a O1b 3.96500(15) '1 556' '2 666'
C3c H2 3.96660(17) '1 556' '1 556'
C11a C14a 3.96950(10) '1 556' '1 556'
O1c H4 3.97328(17) '1 556' '2 565'
O2a C1b 3.97340(17) '1 556' '2 666'
C6a C9a 3.97569(9) '1 556' '1 556'
O2b C3b 3.9767(2) '1 556' .
C2b H3 3.97772(14) '1 556' '1 557'
O1c H60 3.9840(2) '1 556' .
C3 H62 3.98630(11) '1 556' .
C1 O2b 3.98752(9) '1 556' '1 556'
C2 H34 3.98795(10) '1 556' '1 556'
C4a H67 3.98971(18) '1 556' .
C14b H29 3.99088(18) '1 556' '2 666'
C12b H25 3.99280(18) '1 556' '2 666'
C2 O2a 3.99344(9) '1 556' '1 556'
C8a H79 3.99552(14) '1 556' .
C13a H57 3.99704(18) '1 556' '2 666'
C14a H84 3.99797(17) '1 556' '2 556'
C14c H30 3.99936(16) '1 556' '2 556'
C1a H11 4.00067(10) '1 556' '1 556'
O1c H64 4.00090(10) '1 556' '1 556'
C6a H75 4.00165(14) '1 556' .
O2a H33 4.0035(2) '1 556' '2 666'
C3 H60 4.00457(10) '1 556' '2 565'
O1b C1c 4.00665(14) '1 556' '1 556'
O2b C1c 4.0090(2) '1 556' '2 565'
C1a H1 4.01129(12) '1 556' '2 665'
C1 C1 4.01442(16) '1 556' '2 666'
C1c C1c 4.01869(9) '1 556' '2 565'
C3 H33 4.01898(13) '1 556' .
C11a H53 4.02130(18) '1 556' '2 666'
C5c H11 4.02227(18) '1 556' '1 557'
O1a O1b 4.02505(19) '1 556' '2 665'
C4b C2c 4.03180(15) '1 556' '2 566'
C1 H6 4.03637(9) '1 556' '1 556'
C2c H4 4.03861(14) '1 556' '1 556'
O2a O2b 4.04796(18) '1 556' '2 665'
O2a C4c 4.0489(2) '1 556' '1 556'
C14a C14c 4.05529(16) '1 556' '2 556'
O1a O2b 4.06171(17) '1 556' '2 665'
O1a O1a 4.06499(12) '1 556' '2 665'
C1a C1b 4.06557(19) '1 556' '2 665'
C3a C1b 4.06901(15) '1 556' '2 665'
C11b C10c 4.07119(17) '1 556' '2 566'
C1 C1c 4.0729(2) '1 556' '1 556'
O2a C3c 4.0735(2) '1 556' '1 556'
C12a C13c 4.07426(17) '1 556' .
C6a C9c 4.07799(18) '1 556' '1 556'
C13b C14b 4.08103(10) '1 556' '2 675'
C8a C9c 4.08489(17) '1 556' .
C13a C12b 4.08583(18) '1 556' '2 665'
C10a C11c 4.08601(17) '1 556' .
C10a C13c 4.08685(18) '1 556' '1 556'
C4a C7c 4.09112(18) '1 556' '1 556'
C3b C2c 4.09771(17) '1 556' '2 566'
C3a C6c 4.0993(2) '1 556' '1 556'
C6a C7c 4.09955(17) '1 556' .
C3a C7c 4.10385(16) '1 556' '1 556'
C1b C2c 4.10418(17) '1 556' '2 565'
C8a C11c 4.10439(18) '1 556' '1 556'
O2a C3a 4.1052(2) '1 556' '1 557'
C13b C12c 4.10569(18) '1 556' '2 566'
C2b C2c 4.10653(19) '1 556' '2 566'
C1b C1c 4.1140(2) '1 556' '2 565'
C2 C1a 4.12090(16) '1 556' '2 665'
C2a C5c 4.12554(18) '1 556' '1 556'
C7b C6c 4.12582(18) '1 556' '2 566'
C9b C8c 4.13478(18) '1 556' '2 566'
C4a C5c 4.13721(17) '1 556' .
C5a C3b 4.13936(16) '1 556' '2 665'
C4a C3b 4.1423(2) '1 556' '2 665'
C5a C9c 4.14984(16) '1 556' '1 556'
C9a C13c 4.15300(16) '1 556' '1 556'
C1a C5c 4.15494(16) '1 556' '1 556'
C4b C3c 4.1560(2) '1 556' '2 566'
C9a C8b 4.16158(18) '1 556' '2 665'
O1a O2a 4.16419(18) '1 556' .
C11b C12c 4.16498(17) '1 556' '2 565'
C10a C14c 4.16772(16) '1 556' '1 556'
C5a C8c 4.1682(2) '1 556' '1 556'
C10b C8c 4.16976(16) '1 556' '2 566'
C7a C11c 4.17219(16) '1 556' '1 556'
C5a C4b 4.17666(18) '1 556' '2 665'
C9b C10c 4.18184(17) '1 556' '2 565'
C1a C4c 4.1836(2) '1 556' '1 556'
C7a C6b 4.18621(18) '1 556' '2 665'
C11a C14c 4.1862(2) '1 556' '1 556'
C10b C10c 4.1915(2) '1 556' '2 566'
C9a C10b 4.19451(18) '1 556' '2 666'
C11a C12b 4.19630(17) '1 556' '2 666'
C2 O2c 4.1975(2) '1 556' '1 556'
C5b C3c 4.20131(16) '1 556' '2 566'
O1a C1b 4.20412(17) '1 556' '2 665'
C11a C9b 4.20425(16) '1 556' '2 665'
C4a C8c 4.20798(16) '1 556' '1 556'
C8a C11c 4.21089(16) '1 556' .
C10b C9c 4.2144(2) '1 556' '2 566'
C2 O2c 4.21548(16) '1 556' '2 565'
C11a C10b 4.21767(18) '1 556' '2 665'
C14a C14a 4.2178(2) '1 556' 2
C2a C6c 4.22220(16) '1 556' '1 556'
C6a C9c 4.22342(16) '1 556' .
C3b C2c 4.22389(16) '1 556' '2 565'
C3 C2c 4.22614(9) '1 556' '2 565'
C5b C4c 4.22719(18) '1 556' '2 566'
C10a C13c 4.22915(16) '1 556' .
C13a C11b 4.23070(16) '1 556' '2 665'
C12b C10c 4.23206(16) '1 556' '2 566'
C3a C4b 4.23548(18) '1 556' '2 666'
C13a C14b 4.23758(17) '1 556' '2 666'
C1a O2a 4.2400(2) '1 556' .
C3a C5c 4.2406(2) '1 556' '1 556'
C7a C8b 4.24113(18) '1 556' '2 666'
O1c C1c 4.24270(9) '1 556' '2 565'
C7b C8c 4.24316(18) '1 556' '2 565'
C8a C12c 4.24451(16) '1 556' '1 556'
C5b C6c 4.24801(18) '1 556' '2 565'
C7a C5b 4.25000(16) '1 556' '2 665'
C13a C14c 4.25101(11) '1 556' '2 556'
C14a C13c 4.25211(11) '1 556' '2 556'
C10a C8b 4.25222(16) '1 556' '2 665'
C9a C12c 4.2545(2) '1 556' '1 556'
C3a C2b 4.25558(18) '1 556' '2 665'
C1a C2b 4.25734(18) '1 556' '2 666'
C3b C4c 4.25944(18) '1 556' '2 565'
C7a C10c 4.2615(2) '1 556' '1 556'
C13b C14c 4.26548(18) '1 556' '2 565'
C14a C12b 4.26775(17) '1 556' '2 665'
C6a C10c 4.26808(16) '1 556' '1 556'
C12a C14c 4.2705(2) '1 556' '1 556'
O1a C1c 4.2735(2) '1 556' '1 556'
C10a C9b 4.2736(2) '1 556' '2 665'
C6b C5c 4.2780(2) '1 556' '2 566'
C6a C5b 4.2785(2) '1 556' '2 665'
C2a C3c 4.27871(18) '1 556' .
C3 C2b 4.27910(10) '1 556' '1 556'
C7b C5c 4.28279(16) '1 556' '2 566'
C4a C7c 4.28490(16) '1 556' .
C4a C6c 4.2856(2) '1 556' '1 556'
O2b O1c 4.28711(10) '1 556' '1 556'
O1b O2b 4.28888(18) '1 556' '1 557'
C8a C6b 4.28896(17) '1 556' '2 665'
C5a C7c 4.2893(2) '1 556' '1 556'
C13b C11c 4.28944(16) '1 556' '2 566'
C7a C9c 4.2901(2) '1 556' '1 556'
C6a C4b 4.29075(17) '1 556' '2 665'
C11b C9c 4.29132(16) '1 556' '2 566'
C8b C7c 4.2917(2) '1 556' '2 566'
C1b O2b 4.2921(2) '1 556' '1 557'
C1 O1b 4.29571(18) '1 556' '2 666'
O2b C4b 4.29580(11) '1 556' '1 556'
C14a C14b 4.2979(2) '1 556' '2 665'
C9b C7c 4.29999(16) '1 556' '2 566'
C3a C3b 4.3016(2) '1 556' '2 665'
C5a C6b 4.30440(18) '1 556' '2 666'
C3b C1c 4.30658(15) '1 556' '2 565'
C4a C2b 4.30736(17) '1 556' '2 665'
C12a C11b 4.3076(2) '1 556' '2 665'
C6b C4c 4.30938(16) '1 556' '2 566'
C12b C12c 4.3099(2) '1 556' '2 566'
C3 C3c 4.31037(14) '1 556' '1 556'
C7b C7c 4.3104(2) '1 556' '2 566'
C6a C8c 4.3116(2) '1 556' '1 556'
C1a O1b 4.3148(2) '1 556' '2 665'
C11b C10c 4.31588(16) '1 556' '2 565'
C2a C5c 4.31670(16) '1 556' .
C12b C11c 4.3199(2) '1 556' '2 566'
C9a C7b 4.32102(16) '1 556' '2 665'
C8b C6c 4.32180(16) '1 556' '2 566'
C9a C11c 4.3240(2) '1 556' '1 556'
C11a C13c 4.3316(2) '1 556' '1 556'
C8a C7b 4.3317(2) '1 556' '2 665'
C13b C12c 4.33462(16) '1 556' '2 565'
C13a C13b 4.3348(2) '1 556' '2 665'
C9a C8b 4.33572(16) '1 556' '2 666'
C14a C13b 4.3370(2) '1 556' '2 665'
C11a C10b 4.33774(16) '1 556' '2 666'
C2a C2b 4.3392(2) '1 556' '2 665'
C2a C4c 4.3397(2) '1 556' '1 556'
C11a C11b 4.3404(2) '1 556' '2 665'
C13a C12b 4.34372(17) '1 556' '2 666'
C6b C6c 4.3460(2) '1 556' '2 566'
C8b C8c 4.3493(2) '1 556' '2 566'
C1c C2c 4.3529(2) '1 556' .
C14b C12c 4.35493(16) '1 556' '2 566'
O2c C2c 4.35540(10) '1 556' '2 565'
O2a C4a 4.35698(11) '1 556' '1 556'
C11b C11c 4.3634(2) '1 556' '2 566'
C12a C12b 4.3683(2) '1 556' '2 665'
C9a C9b 4.3703(2) '1 556' '2 665'
C9b C9c 4.3765(2) '1 556' '2 566'
C10a C12c 4.3793(2) '1 556' '1 556'
C12a C10b 4.37970(17) '1 556' '2 665'
C3 O2a 4.38341(10) '1 556' '1 556'
C8a C8b 4.3852(2) '1 556' '2 665'
C4a C4b 4.3864(2) '1 556' '2 665'
C2a O1b 4.38874(18) '1 556' '2 665'
C8a C10c 4.3889(2) '1 556' '1 556'
C5a C5b 4.3904(2) '1 556' '2 665'
C13b C13c 4.3943(2) '1 556' '2 566'
C3b C3c 4.3967(2) '1 556' '2 566'
C3 C2c 4.40012(15) '1 556' .
C5b C5c 4.4011(2) '1 556' '2 566'
C1b C2b 4.4065(2) '1 556' .
C4b C4c 4.4110(2) '1 556' '2 566'
C9b C10b 4.4154(2) '1 556' .
C3b C4b 4.4176(2) '1 556' .
C14b C13c 4.4219(2) '1 556' '2 566'
C5b C4c 4.42420(16) '1 556' '2 565'
C7a C6b 4.42460(17) '1 556' '2 666'
C1c C3c 4.42818(17) '1 556' .
C7b C6c 4.43097(17) '1 556' '2 565'
C3c C4c 4.4337(2) '1 556' '1 557'
C9b C8c 4.43668(17) '1 556' '2 565'
C6a C6b 4.4378(2) '1 556' '2 665'
C7a C7b 4.4393(2) '1 556' '2 665'
C1c C5c 4.43950(10) '1 556' '1 556'

loop_
_geom_torsion_atom_site_label_1
_geom_torsion_atom_site_label_2
_geom_torsion_atom_site_label_3
_geom_torsion_atom_site_label_4
_geom_torsion_site_symmetry_1
_geom_torsion_site_symmetry_2
_geom_torsion_site_symmetry_3
_geom_torsion_site_symmetry_4
_geom_torsion
O1a C1 C2 C3 '1 556' '1 556' '1 556' '1 556' 59.631(13)
O1a C1 C2 O1b '1 556' '1 556' '1 556' '1 556' 172.410(5)
O1a C1 C2 H3 '1 556' '1 556' '1 556' '1 556' -67.035(9)
H1 C1 C2 C3 '1 556' '1 556' '1 556' '1 556' 179.281(15)
H1 C1 C2 O1b '1 556' '1 556' '1 556' '1 556' -67.940(10)
H1 C1 C2 H3 '1 556' '1 556' '1 556' '1 556' 52.615(14)
H2 C1 C2 C3 '1 556' '1 556' '1 556' '1 556' -60.022(7)
H2 C1 C2 O1b '1 556' '1 556' '1 556' '1 556' 52.756(11)
H2 C1 C2 H3 '1 556' '1 556' '1 556' '1 556' 173.31(2)
C2 C1 O1a C1a '1 556' '1 556' '1 556' '1 556' -153.692(7)
H1 C1 O1a C1a '1 556' '1 556' '1 556' '1 556' 86.644(6)
H2 C1 O1a C1a '1 556' '1 556' '1 556' '1 556' -34.034(17)
C1 C2 C3 O1c '1 556' '1 556' '1 556' '1 556' 43.64(2)
C1 C2 C3 H4 '1 556' '1 556' '1 556' '1 556' 163.773(8)
C1 C2 C3 H5 '1 556' '1 556' '1 556' '1 556' -76.509(15)
O1b C2 C3 O1c '1 556' '1 556' '1 556' '1 556' -69.32(3)
O1b C2 C3 H4 '1 556' '1 556' '1 556' '1 556' 50.821(14)
O1b C2 C3 H5 '1 556' '1 556' '1 556' '1 556' 170.538(11)
H3 C2 C3 O1c '1 556' '1 556' '1 556' '1 556' 170.297(18)
H3 C2 C3 H4 '1 556' '1 556' '1 556' '1 556' -69.57(3)
H3 C2 C3 H5 '1 556' '1 556' '1 556' '1 556' 50.15(4)
C1 C2 O1b C1b '1 556' '1 556' '1 556' '1 556' 154.327(3)
C3 C2 O1b C1b '1 556' '1 556' '1 556' '1 556' -86.598(10)
H3 C2 O1b C1b '1 556' '1 556' '1 556' '1 556' 33.78(2)
C2 C3 O1c C1c '1 556' '1 556' '1 556' '1 556' 173.261(13)
H4 C3 O1c C1c '1 556' '1 556' '1 556' '1 556' 53.127(10)
H5 C3 O1c C1c '1 556' '1 556' '1 556' '1 556' -66.59(3)
C1 O1a C1a O2a '1 556' '1 556' '1 556' '1 556' 1.645(5)
C1 O1a C1a C2a '1 556' '1 556' '1 556' '1 556' 173.281(5)
O1a C1a C2a C3a '1 556' '1 556' '1 556' '1 556' 159.290(4)
O1a C1a C2a H6 '1 556' '1 556' '1 556' '1 556' -80.146(10)
O1a C1a C2a H7 '1 556' '1 556' '1 556' '1 556' 38.728(6)
O2a C1a C2a C3a '1 556' '1 556' '1 556' '1 556' -29.948(4)
O2a C1a C2a H6 '1 556' '1 556' '1 556' '1 556' 90.616(9)
O2a C1a C2a H7 '1 556' '1 556' '1 556' '1 556' -150.509(4)
C1a C2a C3a C4a '1 556' '1 556' '1 556' '1 556' -178.761(3)
C1a C2a C3a H8 '1 556' '1 556' '1 556' '1 556' -58.412(11)
C1a C2a C3a H9 '1 556' '1 556' '1 556' '1 556' 60.890(5)
H6 C2a C3a C4a '1 556' '1 556' '1 556' '1 556' 60.677(10)
H6 C2a C3a H8 '1 556' '1 556' '1 556' '1 556' -178.974(11)
H6 C2a C3a H9 '1 556' '1 556' '1 556' '1 556' -59.672(9)
H7 C2a C3a C4a '1 556' '1 556' '1 556' '1 556' -58.209(7)
H7 C2a C3a H8 '1 556' '1 556' '1 556' '1 556' 62.140(16)
H7 C2a C3a H9 '1 556' '1 556' '1 556' '1 556' -178.558(5)
C2a C3a C4a C5a '1 556' '1 556' '1 556' '1 556' 175.124(2)
C2a C3a C4a H10 '1 556' '1 556' '1 556' '1 556' -64.436(6)
C2a C3a C4a H11 '1 556' '1 556' '1 556' '1 556' 54.669(4)
H8 C3a C4a C5a '1 556' '1 556' '1 556' '1 556' 54.782(13)
H8 C3a C4a H10 '1 556' '1 556' '1 556' '1 556' 175.222(9)
H8 C3a C4a H11 '1 556' '1 556' '1 556' '1 556' -65.672(14)
H9 C3a C4a C5a '1 556' '1 556' '1 556' '1 556' -64.538(8)
H9 C3a C4a H10 '1 556' '1 556' '1 556' '1 556' 55.901(8)
H9 C3a C4a H11 '1 556' '1 556' '1 556' '1 556' 175.007(6)
C3a C4a C5a C6a '1 556' '1 556' '1 556' '1 556' 177.529(4)
C3a C4a C5a H12 '1 556' '1 556' '1 556' '1 556' -61.770(4)
C3a C4a C5a H13 '1 556' '1 556' '1 556' '1 556' 56.819(5)
H10 C4a C5a C6a '1 556' '1 556' '1 556' '1 556' 57.083(5)
H10 C4a C5a H12 '1 556' '1 556' '1 556' '1 556' 177.785(4)
H10 C4a C5a H13 '1 556' '1 556' '1 556' '1 556' -63.627(4)
H11 C4a C5a C6a '1 556' '1 556' '1 556' '1 556' -62.031(6)
H11 C4a C5a H12 '1 556' '1 556' '1 556' '1 556' 58.671(6)
H11 C4a C5a H13 '1 556' '1 556' '1 556' '1 556' 177.259(4)
C4a C5a C6a C7a '1 556' '1 556' '1 556' '1 556' 178.968(3)
C4a C5a C6a H14 '1 556' '1 556' '1 556' '1 556' -60.490(10)
C4a C5a C6a H15 '1 556' '1 556' '1 556' '1 556' 58.437(4)
H12 C5a C6a C7a '1 556' '1 556' '1 556' '1 556' 58.274(17)
H12 C5a C6a H14 '1 556' '1 556' '1 556' '1 556' 178.815(7)
H12 C5a C6a H15 '1 556' '1 556' '1 556' '1 556' -62.257(15)
H13 C5a C6a C7a '1 556' '1 556' '1 556' '1 556' -60.341(6)
H13 C5a C6a H14 '1 556' '1 556' '1 556' '1 556' 60.200(11)
H13 C5a C6a H15 '1 556' '1 556' '1 556' '1 556' 179.128(5)
C5a C6a C7a C8a '1 556' '1 556' '1 556' '1 556' 179.780(3)
C5a C6a C7a H16 '1 556' '1 556' '1 556' '1 556' -59.647(13)
C5a C6a C7a H17 '1 556' '1 556' '1 556' '1 556' 59.215(5)
H14 C6a C7a C8a '1 556' '1 556' '1 556' '1 556' 59.232(16)
H14 C6a C7a H16 '1 556' '1 556' '1 556' '1 556' 179.805(7)
H14 C6a C7a H17 '1 556' '1 556' '1 556' '1 556' -61.333(14)
H15 C6a C7a C8a '1 556' '1 556' '1 556' '1 556' -59.674(8)
H15 C6a C7a H16 '1 556' '1 556' '1 556' '1 556' 60.899(13)
H15 C6a C7a H17 '1 556' '1 556' '1 556' '1 556' 179.760(3)
C6a C7a C8a C9a '1 556' '1 556' '1 556' '1 556' -179.718(4)
C6a C7a C8a H18 '1 556' '1 556' '1 556' '1 556' -59.289(8)
C6a C7a C8a H19 '1 556' '1 556' '1 556' '1 556' 59.854(12)
H16 C7a C8a C9a '1 556' '1 556' '1 556' '1 556' 59.708(10)
H16 C7a C8a H18 '1 556' '1 556' '1 556' '1 556' -179.863(10)
H16 C7a C8a H19 '1 556' '1 556' '1 556' '1 556' -60.720(8)
H17 C7a C8a C9a '1 556' '1 556' '1 556' '1 556' -59.143(8)
H17 C7a C8a H18 '1 556' '1 556' '1 556' '1 556' 61.286(9)
H17 C7a C8a H19 '1 556' '1 556' '1 556' '1 556' -179.571(3)
C7a C8a C9a C10a '1 556' '1 556' '1 556' '1 556' -179.941(4)
C7a C8a C9a H20 '1 556' '1 556' '1 556' '1 556' -59.859(10)
C7a C8a C9a H21 '1 556' '1 556' '1 556' '1 556' 59.972(8)
H18 C8a C9a C10a '1 556' '1 556' '1 556' '1 556' 59.640(7)
H18 C8a C9a H20 '1 556' '1 556' '1 556' '1 556' 179.721(6)
H18 C8a C9a H21 '1 556' '1 556' '1 556' '1 556' -60.447(6)
H19 C8a C9a C10a '1 556' '1 556' '1 556' '1 556' -59.513(5)
H19 C8a C9a H20 '1 556' '1 556' '1 556' '1 556' 60.568(5)
H19 C8a C9a H21 '1 556' '1 556' '1 556' '1 556' -179.600(6)
C8a C9a C10a C11a '1 556' '1 556' '1 556' '1 556' 178.2043
C8a C9a C10a H22 '1 556' '1 556' '1 556' '1 556' -61.797(9)
C8a C9a C10a H23 '1 556' '1 556' '1 556' '1 556' 58.209(3)
H20 C9a C10a C11a '1 556' '1 556' '1 556' '1 556' 58.129(8)
H20 C9a C10a H22 '1 556' '1 556' '1 556' '1 556' 178.128(8)
H20 C9a C10a H23 '1 556' '1 556' '1 556' '1 556' -61.866(9)
H21 C9a C10a C11a '1 556' '1 556' '1 556' '1 556' -61.716(4)
H21 C9a C10a H22 '1 556' '1 556' '1 556' '1 556' 58.283(5)
H21 C9a C10a H23 '1 556' '1 556' '1 556' '1 556' 178.289(5)
C9a C10a C11a C12a '1 556' '1 556' '1 556' '1 556' 177.556(3)
C9a C10a C11a H24 '1 556' '1 556' '1 556' '1 556' -62.232(4)
C9a C10a C11a H25 '1 556' '1 556' '1 556' '1 556' 57.350(4)
H22 C10a C11a C12a '1 556' '1 556' '1 556' '1 556' 57.564(6)
H22 C10a C11a H24 '1 556' '1 556' '1 556' '1 556' 177.776(5)
H22 C10a C11a H25 '1 556' '1 556' '1 556' '1 556' -62.642(6)
H23 C10a C11a C12a '1 556' '1 556' '1 556' '1 556' -62.449(6)
H23 C10a C11a H24 '1 556' '1 556' '1 556' '1 556' 57.763(4)
H23 C10a C11a H25 '1 556' '1 556' '1 556' '1 556' 177.345(4)
C10a C11a C12a C13a '1 556' '1 556' '1 556' '1 556' 179.564(3)
C10a C11a C12a H26 '1 556' '1 556' '1 556' '1 556' -60.259(7)
C10a C11a C12a H27 '1 556' '1 556' '1 556' '1 556' 59.388(7)
H24 C11a C12a C13a '1 556' '1 556' '1 556' '1 556' 59.356(10)
H24 C11a C12a H26 '1 556' '1 556' '1 556' '1 556' 179.534(4)
H24 C11a C12a H27 '1 556' '1 556' '1 556' '1 556' -60.819(5)
H25 C11a C12a C13a '1 556' '1 556' '1 556' '1 556' -60.223(6)
H25 C11a C12a H26 '1 556' '1 556' '1 556' '1 556' 59.954(7)
H25 C11a C12a H27 '1 556' '1 556' '1 556' '1 556' 179.601(4)
C11a C12a C13a C14a '1 556' '1 556' '1 556' '1 556' 179.295(3)
C11a C12a C13a H28 '1 556' '1 556' '1 556' '1 556' -60.593(7)
C11a C12a C13a H29 '1 556' '1 556' '1 556' '1 556' 59.185(7)
H26 C12a C13a C14a '1 556' '1 556' '1 556' '1 556' 59.100(4)
H26 C12a C13a H28 '1 556' '1 556' '1 556' '1 556' 179.211(3)
H26 C12a C13a H29 '1 556' '1 556' '1 556' '1 556' -61.010(4)
H27 C12a C13a C14a '1 556' '1 556' '1 556' '1 556' -60.513(6)
H27 C12a C13a H28 '1 556' '1 556' '1 556' '1 556' 59.598(4)
H27 C12a C13a H29 '1 556' '1 556' '1 556' '1 556' 179.3766(15)
C12a C13a C14a H30 '1 556' '1 556' '1 556' '1 556' -59.995(6)
C12a C13a C14a H31 '1 556' '1 556' '1 556' '1 556' 60.004(5)
C12a C13a C14a H32 '1 556' '1 556' '1 556' '1 556' 179.9977(15)
H28 C13a C14a H30 '1 556' '1 556' '1 556' '1 556' 179.9130(15)
H28 C13a C14a H31 '1 556' '1 556' '1 556' '1 556' -60.088(6)
H28 C13a C14a H32 '1 556' '1 556' '1 556' '1 556' 59.905(4)
H29 C13a C14a H30 '1 556' '1 556' '1 556' '1 556' 60.101(6)
H29 C13a C14a H31 '1 556' '1 556' '1 556' '1 556' -179.9007(15)
H29 C13a C14a H32 '1 556' '1 556' '1 556' '1 556' -59.907(5)
C2 O1b C1b O2b '1 556' '1 556' '1 556' '1 556' -.4290(15)
C2 O1b C1b C2b '1 556' '1 556' '1 556' '1 556' -179.054(8)
O1b C1b C2b C3b '1 556' '1 556' '1 556' '1 556' -162.666(3)
O1b C1b C2b H33 '1 556' '1 556' '1 556' '1 556' -41.874(19)
O1b C1b C2b H34 '1 556' '1 556' '1 556' '1 556' 76.524(14)
O2b C1b C2b C3b '1 556' '1 556' '1 556' '1 556' 18.684(5)
O2b C1b C2b H33 '1 556' '1 556' '1 556' '1 556' 139.475(12)
O2b C1b C2b H34 '1 556' '1 556' '1 556' '1 556' -102.13(2)
C1b C2b C3b C4b '1 556' '1 556' '1 556' '1 556' -172.702(5)
C1b C2b C3b H35 '1 556' '1 556' '1 556' '1 556' -52.160(12)
C1b C2b C3b H36 '1 556' '1 556' '1 556' '1 556' 66.75(2)
H33 C2b C3b C4b '1 556' '1 556' '1 556' '1 556' 66.517(14)
H33 C2b C3b H35 '1 556' '1 556' '1 556' '1 556' -172.941(10)
H33 C2b C3b H36 '1 556' '1 556' '1 556' '1 556' -54.03(3)
H34 C2b C3b C4b '1 556' '1 556' '1 556' '1 556' -51.916(17)
H34 C2b C3b H35 '1 556' '1 556' '1 556' '1 556' 68.63(2)
H34 C2b C3b H36 '1 556' '1 556' '1 556' '1 556' -172.466(11)
C2b C3b C4b C5b '1 556' '1 556' '1 556' '1 556' -173.581(3)
C2b C3b C4b H37 '1 556' '1 556' '1 556' '1 556' -53.032(15)
C2b C3b C4b H38 '1 556' '1 556' '1 556' '1 556' 65.868(13)
H35 C3b C4b C5b '1 556' '1 556' '1 556' '1 556' 65.872(18)
H35 C3b C4b H37 '1 556' '1 556' '1 556' '1 556' -173.58(3)
H35 C3b C4b H38 '1 556' '1 556' '1 556' '1 556' -54.679(17)
H36 C3b C4b C5b '1 556' '1 556' '1 556' '1 556' -53.031(18)
H36 C3b C4b H37 '1 556' '1 556' '1 556' '1 556' 67.52(2)
H36 C3b C4b H38 '1 556' '1 556' '1 556' '1 556' -173.58(2)
C3b C4b C5b C6b '1 556' '1 556' '1 556' '1 556' -175.634(6)
C3b C4b C5b H39 '1 556' '1 556' '1 556' '1 556' -54.795(7)
C3b C4b C5b H40 '1 556' '1 556' '1 556' '1 556' 63.543(8)
H37 C4b C5b C6b '1 556' '1 556' '1 556' '1 556' 63.827(5)
H37 C4b C5b H39 '1 556' '1 556' '1 556' '1 556' -175.334(6)
H37 C4b C5b H40 '1 556' '1 556' '1 556' '1 556' -56.997(7)
H38 C4b C5b C6b '1 556' '1 556' '1 556' '1 556' -55.091(12)
H38 C4b C5b H39 '1 556' '1 556' '1 556' '1 556' 65.748(17)
H38 C4b C5b H40 '1 556' '1 556' '1 556' '1 556' -175.914(18)
C4b C5b C6b C7b '1 556' '1 556' '1 556' '1 556' -177.907(4)
C4b C5b C6b H41 '1 556' '1 556' '1 556' '1 556' -57.19(2)
C4b C5b C6b H42 '1 556' '1 556' '1 556' '1 556' 61.355(14)
H39 C5b C6b C7b '1 556' '1 556' '1 556' '1 556' 61.247(15)
H39 C5b C6b H41 '1 556' '1 556' '1 556' '1 556' -178.038(12)
H39 C5b C6b H42 '1 556' '1 556' '1 556' '1 556' -59.49(2)
H40 C5b C6b C7b '1 556' '1 556' '1 556' '1 556' -57.05(2)
H40 C5b C6b H41 '1 556' '1 556' '1 556' '1 556' 63.66(3)
H40 C5b C6b H42 '1 556' '1 556' '1 556' '1 556' -177.79(2)
C5b C6b C7b C8b '1 556' '1 556' '1 556' '1 556' -175.746(4)
C5b C6b C7b H43 '1 556' '1 556' '1 556' '1 556' -55.224(11)
C5b C6b C7b H44 '1 556' '1 556' '1 556' '1 556' 63.740(18)
H41 C6b C7b C8b '1 556' '1 556' '1 556' '1 556' 63.534(7)
H41 C6b C7b H43 '1 556' '1 556' '1 556' '1 556' -175.944(12)
H41 C6b C7b H44 '1 556' '1 556' '1 556' '1 556' -56.980(15)
H42 C6b C7b C8b '1 556' '1 556' '1 556' '1 556' -55.036(19)
H42 C6b C7b H43 '1 556' '1 556' '1 556' '1 556' 65.49(2)
H42 C6b C7b H44 '1 556' '1 556' '1 556' '1 556' -175.55(2)
C6b C7b C8b C9b '1 556' '1 556' '1 556' '1 556' 179.030(4)
C6b C7b C8b H45 '1 556' '1 556' '1 556' '1 556' -60.642(16)
C6b C7b C8b H46 '1 556' '1 556' '1 556' '1 556' 58.71(2)
H43 C7b C8b C9b '1 556' '1 556' '1 556' '1 556' 58.52(2)
H43 C7b C8b H45 '1 556' '1 556' '1 556' '1 556' 178.853(18)
H43 C7b C8b H46 '1 556' '1 556' '1 556' '1 556' -61.796(10)
H44 C7b C8b C9b '1 556' '1 556' '1 556' '1 556' -60.450(19)
H44 C7b C8b H45 '1 556' '1 556' '1 556' '1 556' 59.88(3)
H44 C7b C8b H46 '1 556' '1 556' '1 556' '1 556' 179.23(2)
C7b C8b C9b C10b '1 556' '1 556' '1 556' '1 556' 173.601(5)
C7b C8b C9b H47 '1 556' '1 556' '1 556' '1 556' -66.29(2)
C7b C8b C9b H48 '1 556' '1 556' '1 556' '1 556' 53.484(17)
H45 C8b C9b C10b '1 556' '1 556' '1 556' '1 556' 53.276(14)
H45 C8b C9b H47 '1 556' '1 556' '1 556' '1 556' 173.385(10)
H45 C8b C9b H48 '1 556' '1 556' '1 556' '1 556' -66.84(2)
H46 C8b C9b C10b '1 556' '1 556' '1 556' '1 556' -66.068(18)
H46 C8b C9b H47 '1 556' '1 556' '1 556' '1 556' 54.04(2)
H46 C8b C9b H48 '1 556' '1 556' '1 556' '1 556' 173.815(9)
C8b C9b C10b C11b '1 556' '1 556' '1 556' '1 556' 176.494(5)
C8b C9b C10b H49 '1 556' '1 556' '1 556' '1 556' -63.74(3)
C8b C9b C10b H50 '1 556' '1 556' '1 556' '1 556' 56.73(5)
H47 C9b C10b C11b '1 556' '1 556' '1 556' '1 556' 56.38(2)
H47 C9b C10b H49 '1 556' '1 556' '1 556' '1 556' 176.15(2)
H47 C9b C10b H50 '1 556' '1 556' '1 556' '1 556' -63.38(7)
H48 C9b C10b C11b '1 556' '1 556' '1 556' '1 556' -63.40(2)
H48 C9b C10b H49 '1 556' '1 556' '1 556' '1 556' 56.37(4)
H48 C9b C10b H50 '1 556' '1 556' '1 556' '1 556' 176.84(3)
C9b C10b C11b C12b '1 556' '1 556' '1 556' '1 556' -174.756(8)
C9b C10b C11b H51 '1 556' '1 556' '1 556' '1 556' -54.701(10)
C9b C10b C11b H52 '1 556' '1 556' '1 556' '1 556' 65.192(19)
H49 C10b C11b C12b '1 556' '1 556' '1 556' '1 556' 65.479(12)
H49 C10b C11b H51 '1 556' '1 556' '1 556' '1 556' -174.465(10)
H49 C10b C11b H52 '1 556' '1 556' '1 556' '1 556' -54.57(3)
H50 C10b C11b C12b '1 556' '1 556' '1 556' '1 556' -54.994(15)
H50 C10b C11b H51 '1 556' '1 556' '1 556' '1 556' 65.062(18)
H50 C10b C11b H52 '1 556' '1 556' '1 556' '1 556' -175.05(2)
C10b C11b C12b C13b '1 556' '1 556' '1 556' '1 556' -175.418(8)
C10b C11b C12b H53 '1 556' '1 556' '1 556' '1 556' -55.49(5)
C10b C11b C12b H54 '1 556' '1 556' '1 556' '1 556' 64.65(5)
H51 C11b C12b C13b '1 556' '1 556' '1 556' '1 556' 64.534(7)
H51 C11b C12b H53 '1 556' '1 556' '1 556' '1 556' -175.54(4)
H51 C11b C12b H54 '1 556' '1 556' '1 556' '1 556' -55.40(6)
H52 C11b C12b C13b '1 556' '1 556' '1 556' '1 556' -55.37(3)
H52 C11b C12b H53 '1 556' '1 556' '1 556' '1 556' 64.56(6)
H52 C11b C12b H54 '1 556' '1 556' '1 556' '1 556' -175.30(3)
C11b C12b C13b C14b '1 556' '1 556' '1 556' '1 556' -176.453(8)
C11b C12b C13b H55 '1 556' '1 556' '1 556' '1 556' -56.451(13)
C11b C12b C13b H56 '1 556' '1 556' '1 556' '1 556' 63.554(12)
H53 C12b C13b C14b '1 556' '1 556' '1 556' '1 556' 63.63(3)
H53 C12b C13b H55 '1 556' '1 556' '1 556' '1 556' -176.37(2)
H53 C12b C13b H56 '1 556' '1 556' '1 556' '1 556' -56.37(4)
H54 C12b C13b C14b '1 556' '1 556' '1 556' '1 556' -56.53(3)
H54 C12b C13b H55 '1 556' '1 556' '1 556' '1 556' 63.47(4)
H54 C12b C13b H56 '1 556' '1 556' '1 556' '1 556' -176.52(3)
C12b C13b C14b H57 '1 556' '1 556' '1 556' '1 556' -59.990(15)
C12b C13b C14b H58 '1 556' '1 556' '1 556' '1 556' 59.991(17)
C12b C13b C14b H59 '1 556' '1 556' '1 556' '1 556' -180.000(6)
H55 C13b C14b H57 '1 556' '1 556' '1 556' '1 556' 179.989(16)
H55 C13b C14b H58 '1 556' '1 556' '1 556' '1 556' -60.03(2)
H55 C13b C14b H59 '1 556' '1 556' '1 556' '1 556' 59.979(9)
H56 C13b C14b H57 '1 556' '1 556' '1 556' '1 556' 60.029(8)
H56 C13b C14b H58 '1 556' '1 556' '1 556' '1 556' -179.99(2)
H56 C13b C14b H59 '1 556' '1 556' '1 556' '1 556' -59.981(11)
C3 O1c C1c O2c '1 556' '1 556' '1 556' '1 556' 4.831(13)
C3 O1c C1c C2c '1 556' '1 556' '1 556' '1 556' -174.781(16)
O1c C1c C2c C3c '1 556' '1 556' '1 556' '1 556' -50.489(16)
O1c C1c C2c H60 '1 556' '1 556' '1 556' '1 556' 69.43(3)
O1c C1c C2c H61 '1 556' '1 556' '1 556' '1 556' -170.40(2)
O2c C1c C2c C3c '1 556' '1 556' '1 556' '1 556' 129.906(6)
O2c C1c C2c H60 '1 556' '1 556' '1 556' '1 556' -110.180(15)
O2c C1c C2c H61 '1 556' '1 556' '1 556' '1 556' 9.996(19)
C1c C2c C3c C4c '1 556' '1 556' '1 556' '1 556' -65.365(7)
C1c C2c C3c H62 '1 556' '1 556' '1 556' '1 556' 54.727(8)
C1c C2c C3c H63 '1 556' '1 556' '1 556' '1 556' 174.540(6)
H60 C2c C3c C4c '1 556' '1 556' '1 556' '1 556' 174.709(6)
H60 C2c C3c H62 '1 556' '1 556' '1 556' '1 556' -65.198(16)
H60 C2c C3c H63 '1 556' '1 556' '1 556' '1 556' 54.615(8)
H61 C2c C3c C4c '1 556' '1 556' '1 556' '1 556' 54.548(5)
H61 C2c C3c H62 '1 556' '1 556' '1 556' '1 556' 174.640(12)
H61 C2c C3c H63 '1 556' '1 556' '1 556' '1 556' -65.547(8)
C2c C3c C4c C5c '1 556' '1 556' '1 556' '1 556' -174.141(5)
C2c C3c C4c H64 '1 556' '1 556' '1 556' '1 556' -53.745(10)
C2c C3c C4c H65 '1 556' '1 556' '1 556' '1 556' 65.451(7)
H62 C3c C4c C5c '1 556' '1 556' '1 556' '1 556' 65.759(10)
H62 C3c C4c H64 '1 556' '1 556' '1 556' '1 556' -173.845(12)
H62 C3c C4c H65 '1 556' '1 556' '1 556' '1 556' -54.649(11)
H63 C3c C4c C5c '1 556' '1 556' '1 556' '1 556' -54.034(4)
H63 C3c C4c H64 '1 556' '1 556' '1 556' '1 556' 66.362(10)
H63 C3c C4c H65 '1 556' '1 556' '1 556' '1 556' -174.442(7)
C3c C4c C5c C6c '1 556' '1 556' '1 556' '1 556' 173.256(3)
C3c C4c C5c H66 '1 556' '1 556' '1 556' '1 556' -66.255(10)
C3c C4c C5c H67 '1 556' '1 556' '1 556' '1 556' 52.767(9)
H64 C4c C5c C6c '1 556' '1 556' '1 556' '1 556' 52.833(7)
H64 C4c C5c H66 '1 556' '1 556' '1 556' '1 556' 173.323(15)
H64 C4c C5c H67 '1 556' '1 556' '1 556' '1 556' -67.655(8)
H65 C4c C5c C6c '1 556' '1 556' '1 556' '1 556' -66.324(10)
H65 C4c C5c H66 '1 556' '1 556' '1 556' '1 556' 54.165(8)
H65 C4c C5c H67 '1 556' '1 556' '1 556' '1 556' 173.187(13)
C4c C5c C6c C7c '1 556' '1 556' '1 556' '1 556' -179.719(3)
C4c C5c C6c H68 '1 556' '1 556' '1 556' '1 556' -58.997(8)
C4c C5c C6c H69 '1 556' '1 556' '1 556' '1 556' 59.572(8)
H66 C5c C6c C7c '1 556' '1 556' '1 556' '1 556' 59.802(7)
H66 C5c C6c H68 '1 556' '1 556' '1 556' '1 556' -179.477(12)
H66 C5c C6c H69 '1 556' '1 556' '1 556' '1 556' -60.906(7)
H67 C5c C6c C7c '1 556' '1 556' '1 556' '1 556' -59.226(4)
H67 C5c C6c H68 '1 556' '1 556' '1 556' '1 556' 61.495(14)
H67 C5c C6c H69 '1 556' '1 556' '1 556' '1 556' -179.935(10)
C5c C6c C7c C8c '1 556' '1 556' '1 556' '1 556' 179.438(3)
C5c C6c C7c H70 '1 556' '1 556' '1 556' '1 556' -59.771(6)
C5c C6c C7c H71 '1 556' '1 556' '1 556' '1 556' 58.649(7)
H68 C6c C7c C8c '1 556' '1 556' '1 556' '1 556' 58.729(10)
H68 C6c C7c H70 '1 556' '1 556' '1 556' '1 556' 179.520(9)
H68 C6c C7c H71 '1 556' '1 556' '1 556' '1 556' -62.060(9)
H69 C6c C7c C8c '1 556' '1 556' '1 556' '1 556' -59.837(6)
H69 C6c C7c H70 '1 556' '1 556' '1 556' '1 556' 60.954(10)
H69 C6c C7c H71 '1 556' '1 556' '1 556' '1 556' 179.374(4)
C6c C7c C8c C9c '1 556' '1 556' '1 556' '1 556' 177.488(4)
C6c C7c C8c H72 '1 556' '1 556' '1 556' '1 556' -61.767(5)
C6c C7c C8c H73 '1 556' '1 556' '1 556' '1 556' 56.735(4)
H70 C7c C8c C9c '1 556' '1 556' '1 556' '1 556' 56.695(5)
H70 C7c C8c H72 '1 556' '1 556' '1 556' '1 556' 177.440(5)
H70 C7c C8c H73 '1 556' '1 556' '1 556' '1 556' -64.058(6)
H71 C7c C8c C9c '1 556' '1 556' '1 556' '1 556' -61.707(7)
H71 C7c C8c H72 '1 556' '1 556' '1 556' '1 556' 59.038(9)
H71 C7c C8c H73 '1 556' '1 556' '1 556' '1 556' 177.540(8)
C7c C8c C9c C10c '1 556' '1 556' '1 556' '1 556' 176.791(3)
C7c C8c C9c H74 '1 556' '1 556' '1 556' '1 556' -62.774(10)
C7c C8c C9c H75 '1 556' '1 556' '1 556' '1 556' 56.370(6)
H72 C8c C9c C10c '1 556' '1 556' '1 556' '1 556' 56.018(6)
H72 C8c C9c H74 '1 556' '1 556' '1 556' '1 556' 176.453(10)
H72 C8c C9c H75 '1 556' '1 556' '1 556' '1 556' -64.403(9)
H73 C8c C9c C10c '1 556' '1 556' '1 556' '1 556' -62.443(8)
H73 C8c C9c H74 '1 556' '1 556' '1 556' '1 556' 57.992(10)
H73 C8c C9c H75 '1 556' '1 556' '1 556' '1 556' 177.136(4)
C8c C9c C10c C11c '1 556' '1 556' '1 556' '1 556' 178.037(4)
C8c C9c C10c H76 '1 556' '1 556' '1 556' '1 556' -61.932(10)
C8c C9c C10c H77 '1 556' '1 556' '1 556' '1 556' 58.014(5)
H74 C9c C10c C11c '1 556' '1 556' '1 556' '1 556' 57.611(12)
H74 C9c C10c H76 '1 556' '1 556' '1 556' '1 556' 177.642(6)
H74 C9c C10c H77 '1 556' '1 556' '1 556' '1 556' -62.412(13)
H75 C9c C10c C11c '1 556' '1 556' '1 556' '1 556' -61.539(7)
H75 C9c C10c H76 '1 556' '1 556' '1 556' '1 556' 58.491(13)
H75 C9c C10c H77 '1 556' '1 556' '1 556' '1 556' 178.437(4)
C9c C10c C11c C12c '1 556' '1 556' '1 556' '1 556' -178.487(3)
C9c C10c C11c H78 '1 556' '1 556' '1 556' '1 556' -58.512(10)
C9c C10c C11c H79 '1 556' '1 556' '1 556' '1 556' 61.542(7)
H76 C10c C11c C12c '1 556' '1 556' '1 556' '1 556' 61.469(15)
H76 C10c C11c H78 '1 556' '1 556' '1 556' '1 556' -178.556(7)
H76 C10c C11c H79 '1 556' '1 556' '1 556' '1 556' -58.502(12)
H77 C10c C11c C12c '1 556' '1 556' '1 556' '1 556' -58.452(3)
H77 C10c C11c H78 '1 556' '1 556' '1 556' '1 556' 61.522(10)
H77 C10c C11c H79 '1 556' '1 556' '1 556' '1 556' -178.423(4)
C10c C11c C12c C13c '1 556' '1 556' '1 556' '1 556' -179.800(4)
C10c C11c C12c H80 '1 556' '1 556' '1 556' '1 556' -59.584(6)
C10c C11c C12c H81 '1 556' '1 556' '1 556' '1 556' 59.989(6)
H78 C11c C12c C13c '1 556' '1 556' '1 556' '1 556' 60.226(4)
H78 C11c C12c H80 '1 556' '1 556' '1 556' '1 556' -179.558(7)
H78 C11c C12c H81 '1 556' '1 556' '1 556' '1 556' -59.985(10)
H79 C11c C12c C13c '1 556' '1 556' '1 556' '1 556' -59.839(7)
H79 C11c C12c H80 '1 556' '1 556' '1 556' '1 556' 60.378(8)
H79 C11c C12c H81 '1 556' '1 556' '1 556' '1 556' 179.951(6)
C11c C12c C13c C14c '1 556' '1 556' '1 556' '1 556' -177.1844(15)
C11c C12c C13c H82 '1 556' '1 556' '1 556' '1 556' -56.442(7)
C11c C12c C13c H83 '1 556' '1 556' '1 556' '1 556' 62.077(5)
H80 C12c C13c C14c '1 556' '1 556' '1 556' '1 556' 62.598(8)
H80 C12c C13c H82 '1 556' '1 556' '1 556' '1 556' -176.6600(15)
H80 C12c C13c H83 '1 556' '1 556' '1 556' '1 556' -58.141(9)
H81 C12c C13c C14c '1 556' '1 556' '1 556' '1 556' -56.958(5)
H81 C12c C13c H82 '1 556' '1 556' '1 556' '1 556' 63.784(7)
H81 C12c C13c H83 '1 556' '1 556' '1 556' '1 556' -177.697(3)
C12c C13c C14c H84 '1 556' '1 556' '1 556' '1 556' -59.998(4)
C12c C13c C14c H85 '1 556' '1 556' '1 556' '1 556' 60.001(4)
C12c C13c C14c H86 '1 556' '1 556' '1 556' '1 556' 179.998(4)
H82 C13c C14c H84 '1 556' '1 556' '1 556' '1 556' 179.271(5)
H82 C13c C14c H85 '1 556' '1 556' '1 556' '1 556' -60.731(6)
H82 C13c C14c H86 '1 556' '1 556' '1 556' '1 556' 59.266(5)
H83 C13c C14c H84 '1 556' '1 556' '1 556' '1 556' 60.736(4)
H83 C13c C14c H85 '1 556' '1 556' '1 556' '1 556' -179.265(2)
H83 C13c C14c H86 '1 556' '1 556' '1 556' '1 556' -59.268(5)
